data_4134309
loop_
_publ_author_name
'Zhong, Hongyu'
'Shevlin, Michael'
'Chirik, Paul J.'

_publ_section_title
;
 Cobalt-Catalyzed Asymmetric Hydrogenation of \a, \b-Unsaturated
 Carboxylic Acids by Homolytic H2 Cleavage.
;
_journal_name_full 'Journal of the American Chemical Society'
_journal_paper_doi 10.1021/jacs.9b13876
_journal_year 2020
_chemical_absolute_configuration rm
_chemical_formula_sum 'C44 H54 Co O4 P2'
_chemical_formula_weight 767.74
_space_group_crystal_system monoclinic
_space_group_IT_number 4
_space_group_name_Hall 'P 2yb'
_space_group_name_H-M_alt 'P 1 21 1'
_atom_sites_solution_hydrogens geom
_audit_creation_method SHELXL-2018/3
_audit_update_record
;
2019-11-28 # Formatted by publCIF

;
_cell_angle_alpha 90
_cell_angle_beta 90.141(2)
_cell_angle_gamma 90
_cell_formula_units_Z 8
_cell_length_a 13.6609(8)
_cell_length_b 36.865(2)
_cell_length_c 16.0767(9)
_cell_measurement_reflns_used 9856
_cell_measurement_temperature 100(2)
_cell_measurement_theta_max 28.64
_cell_measurement_theta_min 2.76
_cell_volume 8096.3(8)
_computing_cell_refinement 'Bruker SAINT'
_computing_data_collection 'Bruker APEX3'
_computing_data_reduction 'Bruker SAINT'
_computing_molecular_graphics 'ORTEP3 (Farraguia, 1994)'
_computing_structure_refinement 'SHELXL-2018/3 (Sheldrick, 2018)'
_computing_structure_solution 'SHELXT 2014/5 (Sheldrick, 2014)'
_diffrn_ambient_temperature 100(2)
_diffrn_measured_fraction_theta_full 0.999
_diffrn_measured_fraction_theta_max 0.998
_diffrn_measurement_device_type 'Bruker D8 Venture Photon 100 CMOS'
_diffrn_measurement_method 'phi and omega scans'
_diffrn_radiation_source 'I\mS microfocus source'
_diffrn_radiation_type MoK\a
_diffrn_radiation_wavelength 0.71073
_diffrn_reflns_av_R_equivalents 0.1256
_diffrn_reflns_av_unetI/netI 0.1573
_diffrn_reflns_Laue_measured_fraction_full 0.999
_diffrn_reflns_Laue_measured_fraction_max 0.998
_diffrn_reflns_limit_h_max 18
_diffrn_reflns_limit_h_min -18
_diffrn_reflns_limit_k_max 49
_diffrn_reflns_limit_k_min -49
_diffrn_reflns_limit_l_max 21
_diffrn_reflns_limit_l_min -21
_diffrn_reflns_number 229242
_diffrn_reflns_point_group_measured_fraction_full 0.999
_diffrn_reflns_point_group_measured_fraction_max 0.997
_diffrn_reflns_theta_full 25.242
_diffrn_reflns_theta_max 28.736
_diffrn_reflns_theta_min 2.035
_exptl_absorpt_coefficient_mu 0.543
_exptl_absorpt_correction_T_max 0.7458
_exptl_absorpt_correction_T_min 0.6804
_exptl_absorpt_correction_type multi-scan
_exptl_absorpt_process_details 'TWINABS BRUKER AXS'
_exptl_crystal_colour brown-red
_exptl_crystal_density_diffrn 1.260
_exptl_crystal_description block
_exptl_crystal_F_000 3256
_exptl_crystal_size_max 0.309
_exptl_crystal_size_mid 0.242
_exptl_crystal_size_min 0.152
_refine_diff_density_max 0.703
_refine_diff_density_min -0.797
_refine_diff_density_rms 0.135
_refine_ls_abs_structure_details
;
 Refined as an inversion twin.
;
_refine_ls_abs_structure_Flack 0.032(11)
_refine_ls_extinction_method none
_refine_ls_goodness_of_fit_ref 1.022
_refine_ls_hydrogen_treatment constr
_refine_ls_matrix_type full
_refine_ls_number_parameters 1827
_refine_ls_number_reflns 41880
_refine_ls_number_restraints 1
_refine_ls_restrained_S_all 1.022
_refine_ls_R_factor_all 0.1374
_refine_ls_R_factor_gt 0.0679
_refine_ls_shift/su_max 0.001
_refine_ls_shift/su_mean 0.000
_refine_ls_structure_factor_coef Fsqd
_refine_ls_weighting_details 'w=1/[\s^2^(Fo^2^)+(0.0522P)^2^+0.1353P] where P=(Fo^2^+2Fc^2^)/3'
_refine_ls_weighting_scheme calc
_refine_ls_wR_factor_gt 0.1066
_refine_ls_wR_factor_ref 0.1249
_reflns_Friedel_coverage 0.968
_reflns_Friedel_fraction_full 0.999
_reflns_Friedel_fraction_max 0.995
_reflns_number_gt 27018
_reflns_number_total 41880
_reflns_threshold_expression 'I > 2\s(I)'
_cod_data_source_file ja9b13876_si_002.cif
_cod_data_source_block PhBPECoOPiv2
_cod_original_sg_symbol_H-M 'P 21'
_cod_database_code 4134309
_publcif_datablock.id {ddace459-86de-47d5-98e0-fb9079f15849}

_shelx_shelxl_version_number 2018/3
_shelx_space_group_comment
;
The symmetry employed for this shelxl refinement is uniquely defined
by the following loop, which should always be used as a source of
symmetry information in preference to the above space-group names.
They are only intended as comments.
;
_shelx_estimated_absorpt_t_min 0.850
_shelx_estimated_absorpt_t_max 0.922
_publcif_info_exptl_table_max_cols 4
_publcif_info_exptl_table_use_headnotes n
_publcif_funding_html
;
;

loop_
_space_group_symop_operation_xyz
'x, y, z'
'-x, y+1/2, -z'

loop_
_atom_site_label
_atom_site_type_symbol
_atom_site_fract_x
_atom_site_fract_y
_atom_site_fract_z
_atom_site_U_iso_or_equiv
_atom_site_adp_type
_atom_site_occupancy
_atom_site_site_symmetry_order
_atom_site_calc_flag
_atom_site_refinement_flags_posn
_atom_site_refinement_flags_adp
_atom_site_refinement_flags_occupancy
_atom_site_disorder_assembly
_atom_site_disorder_group
C1 C 0.4371(4) 0.37398(15) 1.2375(3) 0.0175(13) Uani 1 1 d . . . . .
H1 H 0.372478 0.382588 1.219679 0.021 Uiso 1 1 calc R U . . .
C2 C 0.4793(5) 0.40350(15) 1.2938(4) 0.0246(15) Uani 1 1 d . . . . .
H2A H 0.529030 0.393317 1.330132 0.030 Uiso 1 1 calc R U . . .
H2B H 0.428062 0.413857 1.328017 0.030 Uiso 1 1 calc R U . . .
C3 C 0.5242(5) 0.43278(16) 1.2384(4) 0.0244(15) Uani 1 1 d . . . . .
H3A H 0.560352 0.450184 1.271613 0.029 Uiso 1 1 calc R U . . .
H3B H 0.473374 0.445546 1.207905 0.029 Uiso 1 1 calc R U . . .
C4 C 0.5927(4) 0.41308(15) 1.1783(3) 0.0206(14) Uani 1 1 d . . . . .
H4 H 0.645677 0.402807 1.212095 0.025 Uiso 1 1 calc R U . . .
C5 C 0.4218(4) 0.33678(15) 1.2728(3) 0.0176(13) Uani 1 1 d . . . . .
C6 C 0.4877(5) 0.32053(17) 1.3282(4) 0.0252(15) Uani 1 1 d . . . . .
H6 H 0.541215 0.333654 1.347620 0.030 Uiso 1 1 calc R U . . .
C7 C 0.4741(5) 0.28514(18) 1.3544(4) 0.0359(18) Uani 1 1 d . . . . .
H7 H 0.519065 0.274634 1.390592 0.043 Uiso 1 1 calc R U . . .
C8 C 0.3942(5) 0.26517(19) 1.3273(4) 0.0391(18) Uani 1 1 d . . . . .
H8 H 0.385454 0.241310 1.344610 0.047 Uiso 1 1 calc R U . . .
C9 C 0.3280(5) 0.28136(17) 1.2744(4) 0.0330(17) Uani 1 1 d . . . . .
H9 H 0.273291 0.268441 1.256810 0.040 Uiso 1 1 calc R U . . .
C10 C 0.3416(4) 0.31628(16) 1.2473(4) 0.0246(14) Uani 1 1 d . . . . .
H10 H 0.296231 0.326483 1.210956 0.030 Uiso 1 1 calc R U . . .
C11 C 0.6408(4) 0.43545(15) 1.1110(4) 0.0208(14) Uani 1 1 d . . . . .
C12 C 0.7419(5) 0.43813(16) 1.1084(4) 0.0274(15) Uani 1 1 d . . . . .
H12 H 0.779839 0.425675 1.147062 0.033 Uiso 1 1 calc R U . . .
C13 C 0.7870(5) 0.45939(19) 1.0479(5) 0.0404(19) Uani 1 1 d . . . . .
H13 H 0.854916 0.461062 1.046385 0.049 Uiso 1 1 calc R U . . .
C14 C 0.7318(6) 0.47779(18) 0.9909(4) 0.0391(19) Uani 1 1 d . . . . .
H14 H 0.761988 0.492079 0.950750 0.047 Uiso 1 1 calc R U . . .
C15 C 0.6320(5) 0.47513(17) 0.9930(4) 0.0359(18) Uani 1 1 d . . . . .
H15 H 0.594653 0.487590 0.953904 0.043 Uiso 1 1 calc R U . . .
C16 C 0.5859(5) 0.45417(16) 1.0524(4) 0.0258(15) Uani 1 1 d . . . . .
H16 H 0.517981 0.452627 1.053125 0.031 Uiso 1 1 calc R U . . .
C17 C 0.6005(4) 0.33579(15) 1.1462(4) 0.0186(13) Uani 1 1 d . . . . .
H17A H 0.662441 0.342548 1.121177 0.022 Uiso 1 1 calc R U . . .
H17B H 0.612727 0.329075 1.203630 0.022 Uiso 1 1 calc R U . . .
C18 C 0.5568(4) 0.30376(14) 1.0996(3) 0.0165(13) Uani 1 1 d . . . . .
H18A H 0.510731 0.291075 1.135023 0.020 Uiso 1 1 calc R U . . .
H18B H 0.608193 0.286933 1.084058 0.020 Uiso 1 1 calc R U . . .
C19 C 0.4151(4) 0.28149(15) 0.9751(4) 0.0183(13) Uani 1 1 d . . . . .
H19 H 0.440199 0.260519 1.005904 0.022 Uiso 1 1 calc R U . . .
C20 C 0.4407(4) 0.27459(17) 0.8841(4) 0.0253(15) Uani 1 1 d . . . . .
H20A H 0.409120 0.292301 0.848374 0.030 Uiso 1 1 calc R U . . .
H20B H 0.419953 0.250509 0.867264 0.030 Uiso 1 1 calc R U . . .
C21 C 0.5524(4) 0.27812(16) 0.8792(4) 0.0242(15) Uani 1 1 d . . . . .
H21A H 0.583611 0.258845 0.910564 0.029 Uiso 1 1 calc R U . . .
H21B H 0.573833 0.276594 0.821805 0.029 Uiso 1 1 calc R U . . .
C22 C 0.5787(4) 0.31478(15) 0.9157(4) 0.0171(13) Uani 1 1 d . . . . .
H22 H 0.560815 0.333156 0.874301 0.021 Uiso 1 1 calc R U . . .
C23 C 0.3077(4) 0.28420(15) 0.9969(4) 0.0164(13) Uani 1 1 d . . . . .
C24 C 0.2424(4) 0.30509(15) 0.9510(4) 0.0187(13) Uani 1 1 d . . . . .
H24 H 0.264498 0.318128 0.905231 0.022 Uiso 1 1 calc R U . . .
C25 C 0.1452(4) 0.30657(15) 0.9730(4) 0.0200(14) Uani 1 1 d . . . . .
H25 H 0.101921 0.320557 0.941850 0.024 Uiso 1 1 calc R U . . .
C26 C 0.1116(4) 0.28763(16) 1.0404(4) 0.0227(14) Uani 1 1 d . . . . .
H26 H 0.045857 0.288912 1.054843 0.027 Uiso 1 1 calc R U . . .
C27 C 0.1749(4) 0.26668(15) 1.0868(4) 0.0211(14) Uani 1 1 d . . . . .
H27 H 0.152030 0.253866 1.132697 0.025 Uiso 1 1 calc R U . . .
C28 C 0.2725(4) 0.26483(14) 1.0648(4) 0.0172(13) Uani 1 1 d . . . . .
H28 H 0.315099 0.250471 1.095710 0.021 Uiso 1 1 calc R U . . .
C29 C 0.6846(4) 0.32137(16) 0.9391(3) 0.0185(13) Uani 1 1 d . . . . .
C30 C 0.7169(4) 0.35696(15) 0.9530(4) 0.0211(14) Uani 1 1 d . . . . .
H30 H 0.674359 0.376335 0.944727 0.025 Uiso 1 1 calc R U . . .
C31 C 0.8113(4) 0.36325(17) 0.9790(4) 0.0270(15) Uani 1 1 d . . . . .
H31 H 0.831767 0.386996 0.987958 0.032 Uiso 1 1 calc R U . . .
C32 C 0.8762(4) 0.33544(17) 0.9922(4) 0.0258(15) Uani 1 1 d . . . . .
H32 H 0.939119 0.340074 1.011597 0.031 Uiso 1 1 calc R U . . .
C33 C 0.8458(4) 0.30024(18) 0.9759(4) 0.0287(16) Uani 1 1 d . . . . .
H33 H 0.889421 0.281116 0.983074 0.034 Uiso 1 1 calc R U . . .
C34 C 0.7518(4) 0.29333(17) 0.9492(4) 0.0236(15) Uani 1 1 d . . . . .
H34 H 0.732958 0.269603 0.937770 0.028 Uiso 1 1 calc R U . . .
C35 C 0.2828(4) 0.40047(15) 1.0768(3) 0.0137(12) Uani 1 1 d . . . . .
C36 C 0.1862(4) 0.41986(16) 1.1001(4) 0.0230(14) Uani 1 1 d . . . . .
C37 C 0.1004(4) 0.39718(18) 1.0683(4) 0.0360(18) Uani 1 1 d . . . . .
H37A H 0.104128 0.373223 1.091465 0.054 Uiso 1 1 calc R U . . .
H37B H 0.039951 0.408354 1.084596 0.054 Uiso 1 1 calc R U . . .
H37C H 0.103179 0.395706 1.008697 0.054 Uiso 1 1 calc R U . . .
C38 C 0.1817(5) 0.45746(19) 1.0645(6) 0.056(2) Uani 1 1 d . . . . .
H38A H 0.236008 0.471405 1.085045 0.085 Uiso 1 1 calc R U . . .
H38B H 0.184784 0.456183 1.004966 0.085 Uiso 1 1 calc R U . . .
H38C H 0.121556 0.468831 1.080866 0.085 Uiso 1 1 calc R U . . .
C39 C 0.1830(5) 0.4210(2) 1.1961(4) 0.044(2) Uani 1 1 d . . . . .
H39A H 0.185964 0.396731 1.217640 0.066 Uiso 1 1 calc R U . . .
H39B H 0.237868 0.434655 1.216608 0.066 Uiso 1 1 calc R U . . .
H39C H 0.123324 0.432325 1.213795 0.066 Uiso 1 1 calc R U . . .
C40 C 0.4370(4) 0.39615(15) 0.8823(4) 0.0180(13) Uani 1 1 d . . . . .
C41 C 0.4178(5) 0.41398(17) 0.7972(4) 0.0268(15) Uani 1 1 d . . . . .
C42 C 0.3633(6) 0.44912(19) 0.8153(5) 0.050(2) Uani 1 1 d . . . . .
H42A H 0.403394 0.464526 0.849348 0.075 Uiso 1 1 calc R U . . .
H42B H 0.348526 0.461256 0.763918 0.075 Uiso 1 1 calc R U . . .
H42C H 0.303466 0.443738 0.844005 0.075 Uiso 1 1 calc R U . . .
C43 C 0.5158(6) 0.4229(2) 0.7553(4) 0.053(2) Uani 1 1 d . . . . .
H43A H 0.550466 0.400830 0.743791 0.079 Uiso 1 1 calc R U . . .
H43B H 0.503916 0.435689 0.704264 0.079 Uiso 1 1 calc R U . . .
H43C H 0.554407 0.437817 0.791800 0.079 Uiso 1 1 calc R U . . .
C44 C 0.3559(6) 0.3888(2) 0.7430(4) 0.053(2) Uani 1 1 d . . . . .
H44A H 0.391636 0.366839 0.732329 0.079 Uiso 1 1 calc R U . . .
H44B H 0.296101 0.383065 0.771299 0.079 Uiso 1 1 calc R U . . .
H44C H 0.341161 0.400583 0.691213 0.079 Uiso 1 1 calc R U . . .
C45 C 0.8052(4) 0.41792(15) 0.4146(3) 0.0168(13) Uani 1 1 d . . . . .
H45 H 0.814874 0.395571 0.382621 0.020 Uiso 1 1 calc R U . . .
C46 C 0.8320(4) 0.44940(16) 0.3561(4) 0.0228(14) Uani 1 1 d . . . . .
H46A H 0.808739 0.444422 0.300149 0.027 Uiso 1 1 calc R U . . .
H46B H 0.802068 0.471754 0.375192 0.027 Uiso 1 1 calc R U . . .
C47 C 0.9430(4) 0.45289(16) 0.3567(4) 0.0232(14) Uani 1 1 d . . . . .
H47A H 0.963259 0.474445 0.326775 0.028 Uiso 1 1 calc R U . . .
H47B H 0.972969 0.431870 0.330939 0.028 Uiso 1 1 calc R U . . .
C48 C 0.9727(4) 0.45551(15) 0.4482(4) 0.0191(13) Uani 1 1 d . . . . .
H48 H 0.943643 0.478085 0.468867 0.023 Uiso 1 1 calc R U . . .
C49 C 0.7029(4) 0.41622(15) 0.4484(3) 0.0151(12) Uani 1 1 d . . . . .
C50 C 0.6426(4) 0.44618(15) 0.4563(4) 0.0193(13) Uani 1 1 d . . . . .
H50 H 0.664904 0.468770 0.438927 0.023 Uiso 1 1 calc R U . . .
C51 C 0.5499(4) 0.44310(17) 0.4896(4) 0.0261(15) Uani 1 1 d . . . . .
H51 H 0.509868 0.463461 0.492858 0.031 Uiso 1 1 calc R U . . .
C52 C 0.5160(4) 0.41013(17) 0.5181(4) 0.0246(15) Uani 1 1 d . . . . .
H52 H 0.454288 0.408301 0.542073 0.030 Uiso 1 1 calc R U . . .
C53 C 0.5749(4) 0.37990(18) 0.5107(4) 0.0271(15) Uani 1 1 d . . . . .
H53 H 0.552478 0.357500 0.529300 0.033 Uiso 1 1 calc R U . . .
C54 C 0.6668(4) 0.38272(15) 0.4758(3) 0.0182(13) Uani 1 1 d . . . . .
H54 H 0.705420 0.362072 0.470465 0.022 Uiso 1 1 calc R U . . .
C55 C 1.0790(4) 0.45725(15) 0.4712(4) 0.0213(14) Uani 1 1 d . . . . .
C56 C 1.1131(4) 0.48484(16) 0.5224(4) 0.0238(15) Uani 1 1 d . . . . .
H56 H 1.069441 0.502433 0.540915 0.029 Uiso 1 1 calc R U . . .
C57 C 1.2091(5) 0.48688(17) 0.5465(4) 0.0315(17) Uani 1 1 d . . . . .
H57 H 1.230160 0.505461 0.581317 0.038 Uiso 1 1 calc R U . . .
C58 C 1.2743(5) 0.46114(18) 0.5185(5) 0.0369(18) Uani 1 1 d . . . . .
H58 H 1.339680 0.462276 0.534628 0.044 Uiso 1 1 calc R U . . .
C59 C 1.2428(5) 0.43375(18) 0.4669(5) 0.0352(18) Uani 1 1 d . . . . .
H59 H 1.287057 0.416510 0.447697 0.042 Uiso 1 1 calc R U . . .
C60 C 1.1454(4) 0.43182(16) 0.4434(4) 0.0230(14) Uani 1 1 d . . . . .
H60 H 1.124529 0.413216 0.408493 0.028 Uiso 1 1 calc R U . . .
C61 C 0.8557(4) 0.43966(14) 0.5929(3) 0.0155(13) Uani 1 1 d . . . . .
H61A H 0.906618 0.454701 0.617012 0.019 Uiso 1 1 calc R U . . .
H61B H 0.800410 0.455129 0.579477 0.019 Uiso 1 1 calc R U . . .
C62 C 0.8240(4) 0.41097(14) 0.6562(4) 0.0184(13) Uani 1 1 d . . . . .
H62A H 0.756505 0.404081 0.645967 0.022 Uiso 1 1 calc R U . . .
H62B H 0.828448 0.420853 0.712013 0.022 Uiso 1 1 calc R U . . .
C63 C 0.8351(4) 0.33591(15) 0.7061(4) 0.0221(14) Uani 1 1 d . . . . .
H63 H 0.805078 0.348449 0.753345 0.026 Uiso 1 1 calc R U . . .
C64 C 0.9181(5) 0.31276(16) 0.7421(4) 0.0306(16) Uani 1 1 d . . . . .
H64A H 0.892944 0.295676 0.782686 0.037 Uiso 1 1 calc R U . . .
H64B H 0.950956 0.299371 0.698400 0.037 Uiso 1 1 calc R U . . .
C65 C 0.9881(5) 0.33970(17) 0.7832(4) 0.0335(17) Uani 1 1 d . . . . .
H65A H 1.049631 0.327750 0.795977 0.040 Uiso 1 1 calc R U . . .
H65B H 0.960141 0.348393 0.834917 0.040 Uiso 1 1 calc R U . . .
C66 C 1.0066(4) 0.37191(16) 0.7244(3) 0.0196(13) Uani 1 1 d . . . . .
H66 H 1.065722 0.365747 0.693018 0.024 Uiso 1 1 calc R U . . .
C67 C 0.7527(5) 0.31755(16) 0.6600(4) 0.0243(15) Uani 1 1 d . . . . .
C68 C 0.7674(5) 0.29885(15) 0.5864(4) 0.0241(15) Uani 1 1 d . . . . .
H68 H 0.830067 0.297231 0.564205 0.029 Uiso 1 1 calc R U . . .
C69 C 0.6895(5) 0.28251(16) 0.5455(4) 0.0265(15) Uani 1 1 d . . . . .
H69 H 0.699997 0.270718 0.495162 0.032 Uiso 1 1 calc R U . . .
C70 C 0.5958(5) 0.28359(17) 0.5791(4) 0.0310(16) Uani 1 1 d . . . . .
H70 H 0.543812 0.272143 0.552334 0.037 Uiso 1 1 calc R U . . .
C71 C 0.5812(5) 0.30210(18) 0.6533(4) 0.0337(17) Uani 1 1 d . . . . .
H71 H 0.519002 0.302966 0.676619 0.040 Uiso 1 1 calc R U . . .
C72 C 0.6573(5) 0.31899(18) 0.6924(4) 0.0320(16) Uani 1 1 d . . . . .
H72 H 0.645826 0.331717 0.741316 0.038 Uiso 1 1 calc R U . . .
C73 C 1.0256(4) 0.40861(16) 0.7619(4) 0.0216(14) Uani 1 1 d . . . . .
C74 C 1.0878(4) 0.43244(16) 0.7224(4) 0.0249(15) Uani 1 1 d . . . . .
H74 H 1.116747 0.425530 0.672580 0.030 Uiso 1 1 calc R U . . .
C75 C 1.1082(5) 0.46631(17) 0.7548(4) 0.0304(16) Uani 1 1 d . . . . .
H75 H 1.150018 0.482018 0.726863 0.037 Uiso 1 1 calc R U . . .
C76 C 1.0656(5) 0.47671(18) 0.8297(4) 0.0304(16) Uani 1 1 d . . . . .
H76 H 1.079575 0.499307 0.852564 0.037 Uiso 1 1 calc R U . . .
C77 C 1.0031(5) 0.45360(18) 0.8696(4) 0.0363(18) Uani 1 1 d . . . . .
H77 H 0.974176 0.460544 0.919433 0.044 Uiso 1 1 calc R U . . .
C78 C 0.9828(5) 0.41977(17) 0.8358(4) 0.0300(16) Uani 1 1 d . . . . .
H78 H 0.939730 0.404320 0.863201 0.036 Uiso 1 1 calc R U . . .
C79 C 0.9368(4) 0.33948(15) 0.3789(4) 0.0168(13) Uani 1 1 d . . . . .
C80 C 0.9422(5) 0.32590(15) 0.2902(4) 0.0223(14) Uani 1 1 d . . . . .
C84 C 1.1121(4) 0.33114(16) 0.5526(4) 0.0193(13) Uani 1 1 d . . . . .
C85 C 1.1999(4) 0.30585(16) 0.5626(4) 0.0260(15) Uani 1 1 d . . . . .
C86 C 1.2917(5) 0.32443(19) 0.5324(5) 0.044(2) Uani 1 1 d . . . . .
H86A H 1.285222 0.329909 0.474308 0.066 Uiso 1 1 calc R U . . .
H86B H 1.301342 0.346503 0.563072 0.066 Uiso 1 1 calc R U . . .
H86C H 1.346843 0.308704 0.540787 0.066 Uiso 1 1 calc R U . . .
C87 C 1.1821(5) 0.27093(17) 0.5126(5) 0.0393(19) Uani 1 1 d . . . . .
H87A H 1.123678 0.259297 0.532111 0.059 Uiso 1 1 calc R U . . .
H87B H 1.174802 0.276813 0.454706 0.059 Uiso 1 1 calc R U . . .
H87C H 1.236817 0.254852 0.519611 0.059 Uiso 1 1 calc R U . . .
C88 C 1.2080(5) 0.29679(19) 0.6549(4) 0.042(2) Uani 1 1 d . . . . .
H88A H 1.149046 0.285013 0.672840 0.063 Uiso 1 1 calc R U . . .
H88B H 1.262750 0.280933 0.663795 0.063 Uiso 1 1 calc R U . . .
H88C H 1.217248 0.318732 0.686079 0.063 Uiso 1 1 calc R U . . .
C89 C 0.4845(4) 0.62796(15) 0.9544(3) 0.0177(13) Uani 1 1 d . . . . .
H89 H 0.427601 0.639519 0.928247 0.021 Uiso 1 1 calc R U . . .
C90 C 0.5288(4) 0.65626(15) 1.0141(4) 0.0188(14) Uani 1 1 d . . . . .
H90A H 0.477888 0.672078 1.035194 0.023 Uiso 1 1 calc R U . . .
H90B H 0.559825 0.644214 1.060892 0.023 Uiso 1 1 calc R U . . .
C91 C 0.6043(4) 0.67830(15) 0.9660(4) 0.0198(13) Uani 1 1 d . . . . .
H91A H 0.643174 0.692973 1.003650 0.024 Uiso 1 1 calc R U . . .
H91B H 0.572135 0.694183 0.926292 0.024 Uiso 1 1 calc R U . . .
C92 C 0.6687(4) 0.65078(14) 0.9210(3) 0.0147(12) Uani 1 1 d . . . . .
H92 H 0.699719 0.636063 0.964461 0.018 Uiso 1 1 calc R U . . .
C93 C 0.4485(4) 0.59273(16) 0.9910(4) 0.0184(13) Uani 1 1 d . . . . .
C94 C 0.5018(4) 0.57347(16) 1.0506(4) 0.0215(14) Uani 1 1 d . . . . .
H94 H 0.558224 0.583643 1.073226 0.026 Uiso 1 1 calc R U . . .
C95 C 0.4722(5) 0.53984(18) 1.0762(4) 0.0346(17) Uani 1 1 d . . . . .
H95 H 0.508643 0.527676 1.116329 0.041 Uiso 1 1 calc R U . . .
C96 C 0.3903(5) 0.52366(19) 1.0441(5) 0.043(2) Uani 1 1 d . . . . .
H96 H 0.372547 0.500402 1.060690 0.052 Uiso 1 1 calc R U . . .
C97 C 0.3337(5) 0.54264(18) 0.9861(5) 0.0391(18) Uani 1 1 d . . . . .
H97 H 0.276162 0.532490 0.965690 0.047 Uiso 1 1 calc R U . . .
C98 C 0.3634(4) 0.57668(16) 0.9589(4) 0.0252(15) Uani 1 1 d . . . . .
H98 H 0.326606 0.588890 0.919012 0.030 Uiso 1 1 calc R U . . .
C99 C 0.7509(4) 0.66558(14) 0.8684(4) 0.0155(13) Uani 1 1 d . . . . .
C100 C 0.8471(4) 0.66384(15) 0.8979(4) 0.0203(14) Uani 1 1 d . . . . .
H100 H 0.858803 0.653975 0.950268 0.024 Uiso 1 1 calc R U . . .
C101 C 0.9250(4) 0.67626(16) 0.8520(4) 0.0242(14) Uani 1 1 d . . . . .
H101 H 0.988386 0.674793 0.872953 0.029 Uiso 1 1 calc R U . . .
C102 C 0.9076(5) 0.69095(16) 0.7745(4) 0.0282(16) Uani 1 1 d . . . . .
H102 H 0.959935 0.699033 0.742594 0.034 Uiso 1 1 calc R U . . .
C103 C 0.8136(5) 0.69380(15) 0.7436(4) 0.0224(14) Uani 1 1 d . . . . .
H103 H 0.802597 0.703874 0.691342 0.027 Uiso 1 1 calc R U . . .
C104 C 0.7351(4) 0.68140(14) 0.7915(4) 0.0184(13) Uani 1 1 d . . . . .
H104 H 0.671506 0.683821 0.771468 0.022 Uiso 1 1 calc R U . . .
C105 C 0.6295(4) 0.57544(14) 0.8751(3) 0.0154(13) Uani 1 1 d . . . . .
H10A H 0.696877 0.575962 0.856259 0.019 Uiso 1 1 calc R U . . .
H10B H 0.628866 0.566915 0.932211 0.019 Uiso 1 1 calc R U . . .
C106 C 0.5693(4) 0.54960(15) 0.8200(3) 0.0181(13) Uani 1 1 d . . . . .
H10C H 0.510660 0.542022 0.849170 0.022 Uiso 1 1 calc R U . . .
H10D H 0.607471 0.528152 0.807090 0.022 Uiso 1 1 calc R U . . .
C107 C 0.4368(4) 0.54482(15) 0.6756(4) 0.0195(14) Uani 1 1 d . . . . .
H107 H 0.437158 0.521518 0.704980 0.023 Uiso 1 1 calc R U . . .
C108 C 0.4727(4) 0.53746(17) 0.5875(4) 0.0288(16) Uani 1 1 d . . . . .
H10E H 0.462409 0.558517 0.552427 0.035 Uiso 1 1 calc R U . . .
H10F H 0.438181 0.516983 0.563497 0.035 Uiso 1 1 calc R U . . .
C109 C 0.5829(4) 0.52904(16) 0.5957(4) 0.0262(15) Uani 1 1 d . . . . .
H10G H 0.592955 0.506714 0.626540 0.031 Uiso 1 1 calc R U . . .
H10H H 0.612538 0.526529 0.541280 0.031 Uiso 1 1 calc R U . . .
C110 C 0.6274(4) 0.56116(15) 0.6424(3) 0.0175(13) Uani 1 1 d . . . . .
H110 H 0.629345 0.581485 0.603188 0.021 Uiso 1 1 calc R U . . .
C111 C 0.3359(4) 0.56050(15) 0.6853(4) 0.0179(9) Uani 1 1 d . . . . .
C112 C 0.2970(4) 0.58523(16) 0.6291(4) 0.0300(16) Uani 1 1 d . . . . .
H112 H 0.332049 0.591386 0.581572 0.036 Uiso 1 1 calc R U . . .
C113 C 0.2059(5) 0.60086(19) 0.6435(5) 0.043(2) Uani 1 1 d . . . . .
H113 H 0.181064 0.617724 0.605979 0.051 Uiso 1 1 calc R U . . .
C114 C 0.1524(5) 0.59182(19) 0.7120(6) 0.047(2) Uani 1 1 d . . . . .
H114 H 0.091354 0.602253 0.720810 0.056 Uiso 1 1 calc R U . . .
C115 C 0.1899(5) 0.56697(19) 0.7681(5) 0.042(2) Uani 1 1 d . . . . .
H115 H 0.154342 0.560689 0.815175 0.050 Uiso 1 1 calc R U . . .
C116 C 0.2811(4) 0.55143(17) 0.7537(4) 0.0289(16) Uani 1 1 d . . . . .
H116 H 0.305507 0.534517 0.791344 0.035 Uiso 1 1 calc R U . . .
C117 C 0.7289(4) 0.55718(15) 0.6773(4) 0.0179(9) Uani 1 1 d . . . . .
C118 C 0.7825(4) 0.58808(16) 0.6956(4) 0.0215(14) Uani 1 1 d . . . . .
H118 H 0.756480 0.610760 0.683133 0.026 Uiso 1 1 calc R U . . .
C119 C 0.8740(4) 0.58573(17) 0.7321(4) 0.0238(14) Uani 1 1 d . . . . .
H119 H 0.908738 0.606779 0.744105 0.029 Uiso 1 1 calc R U . . .
C120 C 0.9142(4) 0.55220(18) 0.7509(4) 0.0270(15) Uani 1 1 d . . . . .
H120 H 0.975807 0.550597 0.775398 0.032 Uiso 1 1 calc R U . . .
C121 C 0.8612(4) 0.52098(17) 0.7325(4) 0.0275(15) Uani 1 1 d . . . . .
H121 H 0.887654 0.498285 0.744122 0.033 Uiso 1 1 calc R U . . .
C122 C 0.7695(4) 0.52368(16) 0.6970(4) 0.0236(15) Uani 1 1 d . . . . .
H122 H 0.734124 0.502667 0.685975 0.028 Uiso 1 1 calc R U . . .
C123 C 0.3823(4) 0.67159(15) 0.7865(3) 0.0169(13) Uani 1 1 d . . . . .
C124 C 0.3069(5) 0.70112(17) 0.7997(4) 0.0306(16) Uani 1 1 d . . . . .
C125 C 0.2077(5) 0.6887(2) 0.7773(7) 0.077(4) Uani 1 1 d . . . . .
H12A H 0.204901 0.683759 0.718707 0.116 Uiso 1 1 calc R U . . .
H12B H 0.161087 0.707292 0.790799 0.116 Uiso 1 1 calc R U . . .
H12C H 0.192468 0.667055 0.807731 0.116 Uiso 1 1 calc R U . . .
C126 C 0.3092(6) 0.7095(2) 0.8958(5) 0.064(3) Uani 1 1 d . . . . .
H12D H 0.266419 0.729487 0.907641 0.097 Uiso 1 1 calc R U . . .
H12E H 0.374704 0.715547 0.912386 0.097 Uiso 1 1 calc R U . . .
H12F H 0.287718 0.688476 0.926060 0.097 Uiso 1 1 calc R U . . .
C127 C 0.3371(6) 0.73601(19) 0.7577(6) 0.057(2) Uani 1 1 d . . . . .
H12G H 0.331946 0.733234 0.698480 0.085 Uiso 1 1 calc R U . . .
H12H H 0.403532 0.741635 0.772368 0.085 Uiso 1 1 calc R U . . .
H12I H 0.294963 0.755329 0.775566 0.085 Uiso 1 1 calc R U . . .
C128 C 0.5404(5) 0.65233(15) 0.6019(4) 0.0208(14) Uani 1 1 d . . . . .
C129 C 0.5372(5) 0.66456(17) 0.5119(4) 0.0323(17) Uani 1 1 d . . . . .
C130 C 0.4400(6) 0.6747(2) 0.4830(5) 0.0631(15) Uani 1 1 d . . . . .
H13A H 0.443374 0.682135 0.425862 0.095 Uiso 1 1 calc R U . . .
H13B H 0.396779 0.654307 0.487965 0.095 Uiso 1 1 calc R U . . .
H13C H 0.415781 0.694405 0.516178 0.095 Uiso 1 1 calc R U . . .
C131 C 0.6095(6) 0.6950(2) 0.4934(5) 0.0631(15) Uani 1 1 d . . . . .
H13D H 0.673459 0.688145 0.512569 0.095 Uiso 1 1 calc R U . . .
H13E H 0.611402 0.699310 0.434513 0.095 Uiso 1 1 calc R U . . .
H13F H 0.589122 0.716715 0.521400 0.095 Uiso 1 1 calc R U . . .
C132 C 0.5792(6) 0.6318(2) 0.4626(5) 0.0631(15) Uani 1 1 d . . . . .
H13G H 0.643169 0.625940 0.483421 0.095 Uiso 1 1 calc R U . . .
H13H H 0.536770 0.611227 0.469185 0.095 Uiso 1 1 calc R U . . .
H13I H 0.583512 0.637967 0.404694 0.095 Uiso 1 1 calc R U . . .
C133 C 0.8419(4) 0.67599(16) 0.1545(4) 0.0197(14) Uani 1 1 d . . . . .
H13J H 0.854608 0.658271 0.110429 0.024 Uiso 1 1 calc R U . . .
C134 C 0.8590(4) 0.71374(17) 0.1168(4) 0.0299(16) Uani 1 1 d . . . . .
H13K H 0.825297 0.716011 0.063924 0.036 Uiso 1 1 calc R U . . .
H13L H 0.835362 0.732502 0.154030 0.036 Uiso 1 1 calc R U . . .
C135 C 0.9697(4) 0.71700(19) 0.1050(4) 0.0354(18) Uani 1 1 d . . . . .
H13M H 0.986728 0.741316 0.087086 0.042 Uiso 1 1 calc R U . . .
H13N H 0.991996 0.699922 0.063241 0.042 Uiso 1 1 calc R U . . .
C136 C 1.0176(4) 0.70857(16) 0.1896(4) 0.0216(14) Uani 1 1 d . . . . .
H136 H 1.006125 0.729762 0.225106 0.026 Uiso 1 1 calc R U . . .
C137 C 0.7407(4) 0.66789(15) 0.1882(3) 0.0166(13) Uani 1 1 d . . . . .
C138 C 0.6798(4) 0.69564(16) 0.2184(4) 0.0206(14) Uani 1 1 d . . . . .
H138 H 0.701228 0.719577 0.218100 0.025 Uiso 1 1 calc R U . . .
C139 C 0.5869(4) 0.68712(17) 0.2487(4) 0.0231(15) Uani 1 1 d . . . . .
H139 H 0.546138 0.705548 0.267530 0.028 Uiso 1 1 calc R U . . .
C140 C 0.5551(5) 0.65163(18) 0.2509(4) 0.0262(15) Uani 1 1 d . . . . .
H140 H 0.492892 0.646170 0.270581 0.031 Uiso 1 1 calc R U . . .
C141 C 0.6162(4) 0.62424(17) 0.2238(3) 0.0229(14) Uani 1 1 d . . . . .
H141 H 0.595751 0.600218 0.226912 0.027 Uiso 1 1 calc R U . . .
C142 C 0.7074(4) 0.63234(16) 0.1921(3) 0.0194(13) Uani 1 1 d . . . . .
H142 H 0.747286 0.613677 0.172998 0.023 Uiso 1 1 calc R U . . .
C143 C 1.1267(4) 0.70280(15) 0.1877(4) 0.0200(14) Uani 1 1 d . . . . .
C144 C 1.1709(4) 0.68099(16) 0.1279(4) 0.0237(15) Uani 1 1 d . . . . .
H144 H 1.132415 0.669445 0.088077 0.028 Uiso 1 1 calc R U . . .
C145 C 1.2707(5) 0.67635(17) 0.1270(4) 0.0313(16) Uani 1 1 d . . . . .
H145 H 1.299001 0.661256 0.087474 0.038 Uiso 1 1 calc R U . . .
C146 C 1.3291(5) 0.69384(17) 0.1842(4) 0.0292(16) Uani 1 1 d . . . . .
H146 H 1.396848 0.691463 0.182194 0.035 Uiso 1 1 calc R U . . .
C147 C 1.2857(5) 0.71496(18) 0.2446(4) 0.0318(17) Uani 1 1 d . . . . .
H147 H 1.324342 0.726451 0.284385 0.038 Uiso 1 1 calc R U . . .
C148 C 1.1859(5) 0.71912(15) 0.2465(4) 0.0232(15) Uani 1 1 d . . . . .
H148 H 1.157656 0.733193 0.287989 0.028 Uiso 1 1 calc R U . . .
C149 C 0.8952(4) 0.68935(15) 0.3322(3) 0.0172(13) Uani 1 1 d . . . . .
H14A H 0.948317 0.700436 0.363297 0.021 Uiso 1 1 calc R U . . .
H14B H 0.846231 0.707784 0.321125 0.021 Uiso 1 1 calc R U . . .
C150 C 0.8507(4) 0.65883(14) 0.3822(3) 0.0162(13) Uani 1 1 d . . . . .
H15A H 0.785246 0.653718 0.361879 0.019 Uiso 1 1 calc R U . . .
H15B H 0.845977 0.665947 0.440143 0.019 Uiso 1 1 calc R U . . .
C151 C 0.8489(4) 0.58130(15) 0.4167(4) 0.0185(13) Uani 1 1 d . . . . .
H151 H 0.800009 0.593466 0.451461 0.022 Uiso 1 1 calc R U . . .
C152 C 0.9175(4) 0.56139(15) 0.4770(4) 0.0227(14) Uani 1 1 d . . . . .
H15C H 0.880231 0.546030 0.514348 0.027 Uiso 1 1 calc R U . . .
H15D H 0.963457 0.546393 0.446638 0.027 Uiso 1 1 calc R U . . .
C153 C 0.9715(5) 0.59069(16) 0.5258(4) 0.0238(15) Uani 1 1 d . . . . .
H15E H 1.022799 0.579958 0.559515 0.029 Uiso 1 1 calc R U . . .
H15F H 0.926534 0.603438 0.562119 0.029 Uiso 1 1 calc R U . . .
C154 C 1.0156(4) 0.61701(15) 0.4617(3) 0.0165(12) Uani 1 1 d . . . . .
H154 H 1.075231 0.605427 0.440772 0.020 Uiso 1 1 calc R U . . .
C155 C 0.7919(4) 0.55833(16) 0.3562(4) 0.0229(14) Uani 1 1 d . . . . .
C156 C 0.8388(5) 0.54173(17) 0.2890(4) 0.0292(16) Uani 1 1 d . . . . .
H156 H 0.906161 0.544011 0.282651 0.035 Uiso 1 1 calc R U . . .
C157 C 0.7846(6) 0.52181(18) 0.2318(5) 0.043(2) Uani 1 1 d . . . . .
H157 H 0.816068 0.511410 0.186497 0.052 Uiso 1 1 calc R U . . .
C158 C 0.6881(6) 0.51729(19) 0.2406(5) 0.045(2) Uani 1 1 d . . . . .
H158 H 0.653429 0.504032 0.201071 0.054 Uiso 1 1 calc R U . . .
C159 C 0.6392(5) 0.53215(18) 0.3079(5) 0.046(2) Uani 1 1 d . . . . .
H159 H 0.572535 0.528130 0.315152 0.055 Uiso 1 1 calc R U . . .
C160 C 0.6916(5) 0.55320(17) 0.3645(5) 0.0348(17) Uani 1 1 d . . . . .
H160 H 0.658934 0.564026 0.408652 0.042 Uiso 1 1 calc R U . . .
C161 C 1.0450(4) 0.65445(15) 0.4903(3) 0.0156(13) Uani 1 1 d . . . . .
C162 C 1.1254(4) 0.67117(15) 0.4530(4) 0.0198(13) Uani 1 1 d . . . . .
H162 H 1.162611 0.658265 0.414721 0.024 Uiso 1 1 calc R U . . .
C163 C 1.1509(5) 0.70669(16) 0.4720(4) 0.0256(15) Uani 1 1 d . . . . .
H163 H 1.205109 0.717391 0.447110 0.031 Uiso 1 1 calc R U . . .
C164 C 1.0948(5) 0.72599(17) 0.5282(4) 0.0310(16) Uani 1 1 d . . . . .
H164 H 1.110627 0.749900 0.540865 0.037 Uiso 1 1 calc R U . . .
C165 C 1.0157(5) 0.70974(17) 0.5654(4) 0.0281(16) Uani 1 1 d . . . . .
H165 H 0.978169 0.722859 0.603071 0.034 Uiso 1 1 calc R U . . .
C166 C 0.9910(4) 0.67437(16) 0.5478(3) 0.0204(14) Uani 1 1 d . . . . .
H166 H 0.937959 0.663688 0.574434 0.024 Uiso 1 1 calc R U . . .
C167 C 0.9761(4) 0.59300(15) 0.1093(4) 0.0181(13) Uani 1 1 d . . . . .
C168 C 0.9878(5) 0.57353(17) 0.0264(4) 0.0260(15) Uani 1 1 d . . . . .
C169 C 0.8852(5) 0.56579(18) -0.0107(4) 0.0392(18) Uani 1 1 d . . . . .
H16A H 0.892060 0.553514 -0.062992 0.059 Uiso 1 1 calc R U . . .
H16B H 0.848796 0.550783 0.027016 0.059 Uiso 1 1 calc R U . . .
H16C H 0.851053 0.588267 -0.018988 0.059 Uiso 1 1 calc R U . . .
C170 C 1.0379(6) 0.53731(17) 0.0459(5) 0.047(2) Uani 1 1 d . . . . .
H17C H 1.046967 0.523898 -0.004631 0.070 Uiso 1 1 calc R U . . .
H17D H 1.100318 0.541801 0.071429 0.070 Uiso 1 1 calc R U . . .
H17E H 0.997656 0.523545 0.083313 0.070 Uiso 1 1 calc R U . . .
C171 C 1.0494(5) 0.59606(19) -0.0338(4) 0.0383(18) Uani 1 1 d . . . . .
H17F H 1.055744 0.583300 -0.085569 0.057 Uiso 1 1 calc R U . . .
H17G H 1.017936 0.618980 -0.043428 0.057 Uiso 1 1 calc R U . . .
H17H H 1.113085 0.600057 -0.010229 0.057 Uiso 1 1 calc R U . . .
C172 C 1.1474(4) 0.58503(15) 0.2891(3) 0.0163(13) Uani 1 1 d . . . . .
C173 C 1.2404(5) 0.56206(17) 0.3034(4) 0.0285(16) Uani 1 1 d . . . . .
C174 C 1.2207(5) 0.5225(2) 0.2852(5) 0.057(2) Uani 1 1 d . . . . .
H17I H 1.201142 0.519784 0.228167 0.085 Uiso 1 1 calc R U . . .
H17J H 1.279037 0.508635 0.295219 0.085 Uiso 1 1 calc R U . . .
H17K H 1.169295 0.513908 0.320809 0.085 Uiso 1 1 calc R U . . .
C175 C 1.2713(6) 0.5667(2) 0.3931(5) 0.061(3) Uani 1 1 d . . . . .
H17L H 1.283649 0.591843 0.404167 0.092 Uiso 1 1 calc R U . . .
H17M H 1.219975 0.558170 0.428921 0.092 Uiso 1 1 calc R U . . .
H17N H 1.329718 0.552897 0.403331 0.092 Uiso 1 1 calc R U . . .
C176 C 1.3186(5) 0.5772(2) 0.2456(6) 0.072(3) Uani 1 1 d . . . . .
H17O H 1.329678 0.602326 0.258383 0.109 Uiso 1 1 calc R U . . .
H17P H 1.378332 0.563887 0.252999 0.109 Uiso 1 1 calc R U . . .
H17Q H 1.297017 0.575010 0.188925 0.109 Uiso 1 1 calc R U . . .
Co1 Co 0.43368(5) 0.37377(2) 1.02646(4) 0.01243(17) Uani 1 1 d . . . . .
Co2 Co 0.96078(5) 0.36476(2) 0.52182(4) 0.01285(17) Uani 1 1 d . . . . .
Co3 Co 0.51252(5) 0.63006(2) 0.74706(5) 0.01341(17) Uani 1 1 d . . . . .
Co4 Co 0.99717(5) 0.61655(2) 0.25148(5) 0.01358(17) Uani 1 1 d . . . . .
O1 O 0.2880(3) 0.36681(9) 1.0810(2) 0.0161(8) Uani 1 1 d . . . . .
O2 O 0.3567(3) 0.41921(9) 1.0555(2) 0.0160(9) Uani 1 1 d . . . . .
O3 O 0.3723(3) 0.37483(10) 0.9124(2) 0.0166(8) Uani 1 1 d . . . . .
O4 O 0.5124(3) 0.40357(10) 0.9223(2) 0.0202(9) Uani 1 1 d . . . . .
O5 O 0.8668(3) 0.33132(10) 0.4259(2) 0.0184(9) Uani 1 1 d . . . . .
O6 O 1.0046(3) 0.36079(10) 0.4041(2) 0.0162(9) Uani 1 1 d . . . . .
O7 O 1.0259(3) 0.31734(10) 0.5459(2) 0.0184(9) Uani 1 1 d . . . . .
O8 O 1.1218(3) 0.36475(10) 0.5539(2) 0.0198(9) Uani 1 1 d . . . . .
O9 O 0.3597(3) 0.63879(10) 0.7886(2) 0.0187(9) Uani 1 1 d . . . . .
O10 O 0.4718(3) 0.68062(10) 0.7739(2) 0.0182(9) Uani 1 1 d . . . . .
O11 O 0.4635(3) 0.63782(11) 0.6322(2) 0.0198(9) Uani 1 1 d . . . . .
O12 O 0.6170(3) 0.65427(10) 0.6429(2) 0.0223(10) Uani 1 1 d . . . . .
O13 O 0.9027(3) 0.58806(10) 0.1541(2) 0.0213(9) Uani 1 1 d . . . . .
O14 O 1.0467(3) 0.61302(10) 0.1344(2) 0.0196(9) Uani 1 1 d . . . . .
O15 O 1.0658(3) 0.56953(10) 0.2747(2) 0.0186(9) Uani 1 1 d . . . . .
O16 O 1.1517(3) 0.61882(10) 0.2934(2) 0.0188(9) Uani 1 1 d . . . . .
P1 P 0.51633(10) 0.37410(4) 1.14228(9) 0.0141(3) Uani 1 1 d . . . . .
P2 P 0.49396(11) 0.32050(4) 1.00591(9) 0.0133(3) Uani 1 1 d . . . . .
P3 P 0.90160(10) 0.41817(4) 0.49731(9) 0.0131(3) Uani 1 1 d . . . . .
P4 P 0.90363(11) 0.37092(4) 0.64720(9) 0.0165(3) Uani 1 1 d . . . . .
P5 P 0.57707(10) 0.62098(4) 0.86966(9) 0.0130(3) Uani 1 1 d . . . . .
P6 P 0.53560(11) 0.57321(4) 0.72353(9) 0.0152(3) Uani 1 1 d . . . . .
P7 P 0.94187(11) 0.67083(4) 0.23332(9) 0.0147(3) Uani 1 1 d . . . . .
P8 P 0.92715(10) 0.61800(4) 0.37307(9) 0.0139(3) Uani 1 1 d . . . . .
C81 C 0.9171(8) 0.3573(3) 0.2334(5) 0.0484(17) Uani 0.795(7) 1 d . . P A 1
H81A H 0.917162 0.349194 0.176672 0.073 Uiso 0.795(7) 1 calc R U P A 1
H81B H 0.964780 0.376225 0.240251 0.073 Uiso 0.795(7) 1 calc R U P A 1
H81C H 0.853400 0.366483 0.247260 0.073 Uiso 0.795(7) 1 calc R U P A 1
C82 C 0.8728(8) 0.2952(3) 0.2757(6) 0.0484(17) Uani 0.795(7) 1 d . . P A 1
H82A H 0.892854 0.274613 0.308226 0.073 Uiso 0.795(7) 1 calc R U P A 1
H82B H 0.872888 0.288806 0.217843 0.073 Uiso 0.795(7) 1 calc R U P A 1
H82C H 0.808014 0.302367 0.291888 0.073 Uiso 0.795(7) 1 calc R U P A 1
C83 C 1.0486(7) 0.3135(3) 0.2726(5) 0.0484(17) Uani 0.795(7) 1 d . . P A 1
H83A H 1.065875 0.294220 0.309864 0.073 Uiso 0.795(7) 1 calc R U P A 1
H83B H 1.092421 0.333596 0.280806 0.073 Uiso 0.795(7) 1 calc R U P A 1
H83C H 1.053412 0.305172 0.216212 0.073 Uiso 0.795(7) 1 calc R U P A 1
C81A C 1.019(3) 0.3422(11) 0.237(2) 0.0484(17) Uani 0.205(7) 1 d . . P A 2
H81D H 1.008037 0.367849 0.233303 0.073 Uiso 0.205(7) 1 calc R U P A 2
H81E H 1.015493 0.331602 0.182721 0.073 Uiso 0.205(7) 1 calc R U P A 2
H81F H 1.081756 0.337601 0.261276 0.073 Uiso 0.205(7) 1 calc R U P A 2
C82A C 0.833(3) 0.3344(10) 0.246(2) 0.0484(17) Uani 0.205(7) 1 d . . P A 2
H82D H 0.819376 0.359877 0.249583 0.073 Uiso 0.205(7) 1 calc R U P A 2
H82E H 0.783211 0.321098 0.275142 0.073 Uiso 0.205(7) 1 calc R U P A 2
H82F H 0.834375 0.327023 0.189029 0.073 Uiso 0.205(7) 1 calc R U P A 2
C83A C 0.953(3) 0.2851(10) 0.285(2) 0.0484(17) Uani 0.205(7) 1 d . . P A 2
H83D H 0.937529 0.277214 0.229113 0.073 Uiso 0.205(7) 1 calc R U P A 2
H83E H 0.909200 0.273698 0.323203 0.073 Uiso 0.205(7) 1 calc R U P A 2
H83F H 1.019183 0.278372 0.297749 0.073 Uiso 0.205(7) 1 calc R U P A 2

loop_
_atom_site_aniso_label
_atom_site_aniso_U_11
_atom_site_aniso_U_22
_atom_site_aniso_U_33
_atom_site_aniso_U_23
_atom_site_aniso_U_13
_atom_site_aniso_U_12
C1 0.019(3) 0.017(3) 0.017(3) 0.000(3) -0.001(2) -0.001(3)
C2 0.038(4) 0.019(3) 0.017(3) -0.006(3) 0.002(3) -0.007(3)
C3 0.041(4) 0.019(3) 0.013(3) -0.007(3) 0.002(3) -0.006(3)
C4 0.028(4) 0.018(3) 0.016(3) 0.002(3) -0.012(3) -0.009(3)
C5 0.027(4) 0.020(3) 0.006(3) -0.002(2) 0.006(3) -0.004(3)
C6 0.033(4) 0.031(4) 0.012(3) 0.001(3) -0.004(3) -0.009(3)
C7 0.054(5) 0.032(4) 0.021(4) 0.009(3) -0.010(3) -0.002(4)
C8 0.057(5) 0.027(4) 0.033(4) 0.011(3) -0.003(4) -0.013(4)
C9 0.044(5) 0.030(4) 0.025(4) 0.004(3) -0.003(3) -0.019(3)
C10 0.030(4) 0.027(4) 0.017(3) 0.006(3) -0.003(3) -0.007(3)
C11 0.031(4) 0.015(3) 0.017(3) -0.007(3) 0.001(3) -0.013(3)
C12 0.033(4) 0.020(3) 0.029(4) -0.008(3) 0.001(3) -0.003(3)
C13 0.035(4) 0.043(5) 0.043(5) -0.011(4) 0.019(4) -0.020(4)
C14 0.061(6) 0.027(4) 0.030(4) 0.000(3) 0.012(4) -0.019(4)
C15 0.054(5) 0.025(4) 0.029(4) -0.001(3) -0.004(4) -0.015(3)
C16 0.034(4) 0.019(3) 0.024(4) -0.001(3) -0.001(3) -0.011(3)
C17 0.014(3) 0.026(3) 0.016(3) -0.002(3) -0.004(3) -0.003(3)
C18 0.021(3) 0.015(3) 0.014(3) 0.004(2) -0.003(3) 0.003(2)
C19 0.021(3) 0.015(3) 0.019(3) -0.003(3) 0.000(3) 0.003(2)
C20 0.021(4) 0.031(4) 0.023(4) -0.014(3) 0.001(3) -0.003(3)
C21 0.020(4) 0.027(3) 0.025(4) -0.010(3) 0.007(3) -0.001(3)
C22 0.013(3) 0.021(3) 0.018(3) -0.002(3) 0.002(2) -0.002(2)
C23 0.013(3) 0.019(3) 0.018(3) -0.011(3) -0.001(3) -0.001(2)
C24 0.023(4) 0.015(3) 0.018(3) -0.003(3) -0.002(3) 0.001(3)
C25 0.024(4) 0.020(3) 0.015(3) -0.003(3) -0.007(3) 0.004(3)
C26 0.012(3) 0.030(4) 0.026(4) -0.011(3) -0.001(3) -0.002(3)
C27 0.026(4) 0.020(3) 0.017(3) -0.002(3) 0.004(3) -0.002(3)
C28 0.017(3) 0.012(3) 0.022(3) -0.001(3) -0.001(3) 0.003(2)
C29 0.016(3) 0.027(3) 0.013(3) -0.002(3) 0.006(3) 0.002(3)
C30 0.013(3) 0.020(3) 0.030(4) -0.001(3) 0.008(3) 0.002(2)
C31 0.024(4) 0.024(3) 0.033(4) -0.006(3) 0.009(3) -0.008(3)
C32 0.014(3) 0.038(4) 0.025(4) -0.009(3) 0.001(3) -0.003(3)
C33 0.018(4) 0.034(4) 0.034(4) -0.006(3) 0.000(3) 0.010(3)
C34 0.020(4) 0.025(3) 0.026(4) -0.007(3) 0.004(3) 0.002(3)
C35 0.012(3) 0.017(3) 0.012(3) 0.000(2) 0.000(2) 0.001(2)
C36 0.021(3) 0.017(3) 0.031(4) -0.002(3) 0.004(3) 0.000(3)
C37 0.020(4) 0.038(4) 0.051(5) -0.004(4) 0.005(3) 0.004(3)
C38 0.025(4) 0.031(4) 0.113(8) 0.012(5) 0.016(5) 0.011(3)
C39 0.030(4) 0.056(5) 0.046(5) -0.024(4) 0.012(4) 0.006(4)
C40 0.024(4) 0.015(3) 0.015(3) 0.003(2) 0.005(3) 0.006(3)
C41 0.038(4) 0.025(4) 0.017(3) 0.008(3) -0.005(3) -0.002(3)
C42 0.066(6) 0.038(4) 0.046(5) 0.019(4) -0.014(4) 0.012(4)
C43 0.062(6) 0.068(6) 0.027(4) 0.012(4) 0.019(4) -0.006(4)
C44 0.082(6) 0.053(5) 0.023(4) 0.007(4) -0.021(4) -0.011(4)
C45 0.016(3) 0.014(3) 0.020(3) -0.002(3) -0.001(3) -0.001(2)
C46 0.026(4) 0.026(3) 0.016(3) 0.007(3) -0.004(3) 0.000(3)
C47 0.021(4) 0.022(3) 0.026(4) 0.010(3) 0.006(3) 0.002(3)
C48 0.019(3) 0.014(3) 0.025(4) 0.005(3) -0.002(3) 0.004(2)
C49 0.015(3) 0.021(3) 0.009(3) -0.003(2) -0.004(2) 0.003(3)
C50 0.016(3) 0.015(3) 0.027(4) -0.003(3) -0.002(3) -0.003(2)
C51 0.015(3) 0.024(4) 0.039(4) -0.013(3) -0.002(3) 0.001(3)
C52 0.015(3) 0.041(4) 0.018(3) 0.001(3) 0.004(3) -0.003(3)
C53 0.030(4) 0.032(4) 0.020(4) 0.010(3) -0.011(3) -0.007(3)
C54 0.016(3) 0.017(3) 0.021(3) 0.001(3) -0.005(3) 0.003(2)
C55 0.016(3) 0.020(3) 0.028(4) 0.008(3) 0.000(3) -0.001(3)
C56 0.023(4) 0.022(3) 0.025(4) 0.001(3) -0.001(3) -0.004(3)
C57 0.024(4) 0.024(4) 0.046(5) -0.001(3) -0.008(3) -0.001(3)
C58 0.017(4) 0.030(4) 0.064(5) 0.010(4) -0.010(3) -0.010(3)
C59 0.022(4) 0.024(4) 0.060(5) 0.000(3) 0.010(4) -0.001(3)
C60 0.020(4) 0.019(3) 0.030(4) 0.002(3) 0.008(3) -0.004(3)
C61 0.015(3) 0.016(3) 0.015(3) -0.002(2) -0.003(2) 0.000(2)
C62 0.021(3) 0.019(3) 0.015(3) -0.004(2) 0.003(3) 0.003(3)
C63 0.032(4) 0.021(3) 0.014(3) 0.003(3) 0.007(3) -0.002(3)
C64 0.057(5) 0.015(3) 0.019(4) 0.004(3) 0.001(3) 0.001(3)
C65 0.052(5) 0.031(4) 0.017(4) 0.000(3) -0.012(3) 0.005(3)
C66 0.023(3) 0.022(3) 0.014(3) 0.000(3) -0.006(2) 0.001(3)
C67 0.038(4) 0.018(3) 0.017(3) 0.011(3) 0.004(3) 0.002(3)
C68 0.028(4) 0.013(3) 0.032(4) 0.002(3) 0.006(3) 0.004(3)
C69 0.035(4) 0.017(3) 0.027(4) 0.001(3) -0.005(3) 0.003(3)
C70 0.034(4) 0.028(4) 0.031(4) 0.009(3) -0.009(3) -0.003(3)
C71 0.027(4) 0.044(4) 0.030(4) 0.013(3) 0.008(3) 0.002(3)
C72 0.033(4) 0.034(4) 0.029(4) 0.010(3) 0.008(3) 0.002(3)
C73 0.021(3) 0.030(4) 0.013(3) 0.000(3) -0.005(3) 0.007(3)
C74 0.021(4) 0.029(4) 0.025(4) 0.000(3) 0.001(3) 0.006(3)
C75 0.026(4) 0.033(4) 0.032(4) 0.005(3) -0.006(3) -0.007(3)
C76 0.032(4) 0.029(4) 0.030(4) -0.007(3) -0.016(3) 0.005(3)
C77 0.054(5) 0.034(4) 0.021(4) -0.006(3) 0.001(3) 0.007(4)
C78 0.041(4) 0.030(4) 0.019(4) -0.001(3) 0.004(3) -0.004(3)
C79 0.019(3) 0.013(3) 0.019(3) 0.000(3) 0.001(3) 0.008(3)
C80 0.032(4) 0.018(3) 0.017(3) -0.002(3) 0.001(3) -0.008(3)
C84 0.021(3) 0.020(3) 0.017(3) 0.001(3) -0.002(3) 0.002(3)
C85 0.020(4) 0.023(3) 0.034(4) -0.001(3) -0.004(3) 0.005(3)
C86 0.025(4) 0.039(4) 0.067(6) 0.002(4) 0.000(4) 0.005(3)
C87 0.034(4) 0.027(4) 0.056(5) -0.011(3) -0.008(4) 0.016(3)
C88 0.038(5) 0.042(4) 0.048(5) 0.011(4) -0.019(4) 0.014(3)
C89 0.013(3) 0.026(3) 0.015(3) 0.001(3) 0.007(2) -0.002(3)
C90 0.018(3) 0.024(3) 0.014(3) -0.003(3) 0.003(3) -0.001(3)
C91 0.024(3) 0.020(3) 0.015(3) -0.003(3) 0.000(3) -0.003(3)
C92 0.014(3) 0.014(3) 0.015(3) 0.007(2) -0.004(2) 0.000(2)
C93 0.016(3) 0.025(3) 0.015(3) -0.001(3) 0.007(3) -0.001(3)
C94 0.019(3) 0.030(4) 0.016(3) 0.001(3) 0.003(3) -0.005(3)
C95 0.031(4) 0.041(4) 0.031(4) 0.011(3) 0.004(3) -0.003(3)
C96 0.040(5) 0.025(4) 0.064(6) 0.019(4) 0.011(4) -0.008(3)
C97 0.028(4) 0.035(4) 0.055(5) -0.001(4) 0.002(4) -0.013(3)
C98 0.017(3) 0.027(4) 0.032(4) 0.004(3) 0.006(3) -0.001(3)
C99 0.016(3) 0.010(3) 0.021(3) -0.003(2) 0.004(3) 0.000(2)
C100 0.021(3) 0.019(3) 0.020(3) 0.000(3) -0.001(3) 0.000(3)
C101 0.015(3) 0.025(3) 0.033(4) 0.005(3) 0.000(3) 0.003(3)
C102 0.029(4) 0.019(3) 0.037(4) -0.003(3) 0.018(3) -0.004(3)
C103 0.033(4) 0.019(3) 0.015(3) 0.003(3) 0.001(3) -0.007(3)
C104 0.020(3) 0.015(3) 0.020(3) 0.000(3) -0.003(3) -0.001(2)
C105 0.012(3) 0.019(3) 0.015(3) 0.000(2) 0.001(2) -0.001(2)
C106 0.016(3) 0.019(3) 0.020(3) 0.001(3) 0.001(3) 0.001(2)
C107 0.017(3) 0.017(3) 0.025(4) -0.004(3) -0.002(3) -0.003(2)
C108 0.025(4) 0.031(4) 0.030(4) -0.016(3) -0.011(3) 0.002(3)
C109 0.024(4) 0.027(4) 0.028(4) -0.011(3) 0.001(3) 0.002(3)
C110 0.023(3) 0.015(3) 0.014(3) -0.001(2) 0.001(3) 0.004(2)
C111 0.014(2) 0.021(2) 0.018(2) -0.0076(18) 0.0002(19) -0.0007(18)
C112 0.023(4) 0.027(4) 0.040(4) -0.010(3) -0.015(3) 0.000(3)
C113 0.023(4) 0.034(4) 0.071(6) -0.003(4) -0.024(4) 0.000(3)
C114 0.017(4) 0.033(4) 0.092(7) -0.019(4) 0.000(4) 0.004(3)
C115 0.014(4) 0.041(5) 0.071(6) -0.012(4) 0.010(4) -0.008(3)
C116 0.019(4) 0.029(4) 0.039(4) -0.006(3) 0.000(3) -0.004(3)
C117 0.014(2) 0.021(2) 0.018(2) -0.0076(18) 0.0002(19) -0.0007(18)
C118 0.019(3) 0.027(3) 0.019(3) 0.002(3) 0.007(3) 0.006(3)
C119 0.019(3) 0.032(4) 0.020(3) -0.005(3) 0.002(3) -0.004(3)
C120 0.013(3) 0.045(4) 0.023(4) 0.000(3) 0.001(3) 0.008(3)
C121 0.026(4) 0.027(4) 0.029(4) -0.002(3) -0.010(3) 0.004(3)
C122 0.026(4) 0.016(3) 0.028(4) -0.008(3) 0.001(3) 0.004(3)
C123 0.026(4) 0.015(3) 0.009(3) -0.002(2) -0.004(3) 0.005(3)
C124 0.023(4) 0.030(4) 0.038(4) 0.009(3) 0.006(3) 0.008(3)
C125 0.022(5) 0.042(5) 0.167(11) -0.044(6) -0.019(5) 0.011(4)
C126 0.070(6) 0.058(6) 0.066(6) -0.012(5) 0.019(5) 0.028(5)
C127 0.046(5) 0.036(5) 0.088(7) 0.001(5) 0.000(5) 0.010(4)
C128 0.033(4) 0.013(3) 0.016(3) -0.003(3) -0.001(3) 0.012(3)
C129 0.059(5) 0.022(4) 0.016(4) -0.003(3) -0.011(3) 0.009(3)
C130 0.064(3) 0.083(4) 0.042(3) 0.027(3) -0.003(3) 0.005(3)
C131 0.064(3) 0.083(4) 0.042(3) 0.027(3) -0.003(3) 0.005(3)
C132 0.064(3) 0.083(4) 0.042(3) 0.027(3) -0.003(3) 0.005(3)
C133 0.014(3) 0.027(3) 0.019(3) 0.007(3) -0.004(3) 0.003(3)
C134 0.016(3) 0.040(4) 0.033(4) 0.023(3) 0.000(3) 0.004(3)
C135 0.024(4) 0.038(4) 0.044(5) 0.030(3) -0.001(3) -0.002(3)
C136 0.021(3) 0.020(3) 0.024(4) 0.008(3) 0.005(3) 0.002(3)
C137 0.018(3) 0.023(3) 0.009(3) 0.004(2) -0.003(2) 0.004(3)
C138 0.018(3) 0.022(3) 0.022(4) 0.004(3) -0.008(3) 0.000(3)
C139 0.020(4) 0.033(4) 0.016(3) -0.001(3) -0.003(3) 0.009(3)
C140 0.021(4) 0.043(4) 0.015(3) 0.009(3) -0.005(3) -0.007(3)
C141 0.028(4) 0.026(4) 0.014(3) 0.004(3) -0.005(3) -0.002(3)
C142 0.023(3) 0.023(3) 0.011(3) 0.001(3) -0.005(3) 0.003(3)
C143 0.018(3) 0.019(3) 0.023(3) 0.011(3) 0.000(3) -0.004(3)
C144 0.020(4) 0.031(4) 0.020(4) -0.004(3) 0.003(3) -0.007(3)
C145 0.022(4) 0.031(4) 0.041(4) 0.000(3) 0.011(3) 0.000(3)
C146 0.018(4) 0.032(4) 0.037(4) 0.015(3) -0.002(3) -0.001(3)
C147 0.031(4) 0.037(4) 0.027(4) 0.007(3) -0.010(3) -0.013(3)
C148 0.028(4) 0.017(3) 0.024(4) 0.005(3) -0.002(3) -0.002(3)
C149 0.016(3) 0.019(3) 0.017(3) 0.002(2) 0.000(3) 0.005(2)
C150 0.018(3) 0.017(3) 0.013(3) -0.004(2) 0.001(3) -0.001(2)
C151 0.017(3) 0.015(3) 0.024(3) 0.008(3) 0.000(3) -0.004(2)
C152 0.031(4) 0.018(3) 0.019(3) 0.009(3) -0.002(3) -0.010(3)
C153 0.034(4) 0.022(3) 0.015(3) 0.009(3) -0.005(3) 0.001(3)
C154 0.017(3) 0.017(3) 0.016(3) 0.005(3) 0.001(2) -0.004(2)
C155 0.023(4) 0.020(3) 0.026(4) 0.013(3) -0.012(3) -0.005(3)
C156 0.038(4) 0.026(4) 0.024(4) 0.007(3) -0.005(3) -0.009(3)
C157 0.062(6) 0.023(4) 0.044(5) 0.006(3) -0.019(4) -0.017(4)
C158 0.064(6) 0.023(4) 0.048(5) 0.010(4) -0.035(5) -0.005(4)
C159 0.028(4) 0.026(4) 0.083(7) 0.027(4) -0.029(4) -0.013(3)
C160 0.028(4) 0.028(4) 0.049(5) 0.011(3) -0.008(3) -0.002(3)
C161 0.021(3) 0.016(3) 0.010(3) 0.002(2) -0.001(3) 0.002(2)
C162 0.020(3) 0.022(3) 0.017(3) -0.001(3) 0.005(3) 0.000(3)
C163 0.034(4) 0.029(4) 0.014(3) -0.003(3) 0.003(3) -0.012(3)
C164 0.053(5) 0.022(4) 0.018(4) -0.001(3) 0.000(3) -0.001(3)
C165 0.043(4) 0.024(4) 0.018(4) -0.004(3) -0.001(3) 0.001(3)
C166 0.025(3) 0.024(3) 0.012(3) 0.000(3) -0.002(3) -0.002(3)
C167 0.025(4) 0.014(3) 0.015(3) 0.004(2) -0.005(3) 0.006(3)
C168 0.041(4) 0.026(4) 0.012(3) -0.005(3) -0.001(3) 0.005(3)
C169 0.059(5) 0.035(4) 0.024(4) -0.001(3) -0.003(4) -0.007(4)
C170 0.076(6) 0.027(4) 0.038(5) -0.005(3) 0.009(4) 0.026(4)
C171 0.044(5) 0.052(5) 0.019(4) -0.006(3) 0.006(3) 0.004(4)
C172 0.020(3) 0.020(3) 0.009(3) 0.001(2) 0.002(2) 0.003(3)
C173 0.032(4) 0.030(4) 0.023(4) -0.002(3) -0.001(3) 0.012(3)
C174 0.040(5) 0.040(5) 0.090(7) -0.016(5) -0.023(5) 0.024(4)
C175 0.057(6) 0.078(6) 0.049(5) -0.015(5) -0.030(4) 0.041(5)
C176 0.030(5) 0.080(7) 0.107(8) 0.026(6) 0.027(5) 0.029(5)
Co1 0.0141(4) 0.0117(4) 0.0115(4) -0.0002(3) -0.0008(3) 0.0012(3)
Co2 0.0148(4) 0.0127(4) 0.0110(4) -0.0003(3) -0.0005(3) 0.0017(3)
Co3 0.0134(4) 0.0147(4) 0.0121(4) -0.0017(3) -0.0008(3) 0.0019(3)
Co4 0.0152(4) 0.0138(4) 0.0117(4) -0.0006(3) 0.0011(3) 0.0012(3)
O1 0.021(2) 0.009(2) 0.019(2) 0.0005(16) 0.0029(17) 0.0021(17)
O2 0.016(2) 0.012(2) 0.020(2) -0.0003(17) 0.0029(17) 0.0007(17)
O3 0.020(2) 0.015(2) 0.014(2) 0.0043(17) -0.0043(17) -0.0029(18)
O4 0.016(2) 0.024(2) 0.021(2) 0.0013(18) -0.0038(19) -0.0003(18)
O5 0.017(2) 0.024(2) 0.014(2) 0.0005(17) 0.0020(18) -0.0024(17)
O6 0.016(2) 0.017(2) 0.015(2) -0.0009(17) 0.0000(17) -0.0018(17)
O7 0.017(2) 0.017(2) 0.021(2) 0.0005(17) -0.0015(18) 0.0040(17)
O8 0.021(2) 0.014(2) 0.025(2) 0.0003(18) -0.0002(18) 0.0000(17)
O9 0.017(2) 0.017(2) 0.023(2) -0.0012(18) -0.0008(18) -0.0020(17)
O10 0.014(2) 0.017(2) 0.024(2) -0.0001(17) 0.0019(18) 0.0001(17)
O11 0.019(2) 0.028(2) 0.012(2) -0.0027(18) -0.0019(18) 0.0016(18)
O12 0.020(2) 0.030(2) 0.017(2) 0.0012(19) -0.0033(19) 0.0058(19)
O13 0.020(2) 0.022(2) 0.021(2) -0.0028(18) 0.0046(19) 0.0022(18)
O14 0.022(2) 0.022(2) 0.015(2) -0.0027(18) 0.0033(18) 0.0016(19)
O15 0.018(2) 0.015(2) 0.023(2) -0.0002(18) -0.0017(18) 0.0039(17)
O16 0.016(2) 0.023(2) 0.018(2) -0.0023(18) 0.0012(17) -0.0003(18)
P1 0.0158(8) 0.0124(7) 0.0141(8) -0.0003(6) -0.0012(6) -0.0024(6)
P2 0.0125(8) 0.0124(7) 0.0150(8) -0.0015(6) 0.0004(6) 0.0015(6)
P3 0.0122(8) 0.0134(7) 0.0138(8) 0.0009(6) -0.0007(6) 0.0007(6)
P4 0.0223(8) 0.0164(8) 0.0109(8) -0.0001(6) 0.0009(6) 0.0017(7)
P5 0.0131(8) 0.0150(8) 0.0110(8) -0.0004(6) 0.0005(6) 0.0005(6)
P6 0.0142(8) 0.0159(8) 0.0154(8) -0.0032(6) -0.0024(6) 0.0019(6)
P7 0.0145(8) 0.0152(8) 0.0144(8) 0.0028(6) 0.0004(6) 0.0007(6)
P8 0.0154(8) 0.0135(7) 0.0128(8) 0.0017(6) 0.0008(6) -0.0008(6)
C81 0.077(5) 0.049(4) 0.020(3) -0.013(2) 0.002(3) -0.004(3)
C82 0.077(5) 0.049(4) 0.020(3) -0.013(2) 0.002(3) -0.004(3)
C83 0.077(5) 0.049(4) 0.020(3) -0.013(2) 0.002(3) -0.004(3)
C81A 0.077(5) 0.049(4) 0.020(3) -0.013(2) 0.002(3) -0.004(3)
C82A 0.077(5) 0.049(4) 0.020(3) -0.013(2) 0.002(3) -0.004(3)
C83A 0.077(5) 0.049(4) 0.020(3) -0.013(2) 0.002(3) -0.004(3)

loop_
_atom_type_symbol
_atom_type_description
_atom_type_scat_dispersion_real
_atom_type_scat_dispersion_imag
_atom_type_scat_source
C C 0.0033 0.0016 'International Tables Vol C Tables 4.2.6.8 and 6.1.1.4'
H H 0.0000 0.0000 'International Tables Vol C Tables 4.2.6.8 and 6.1.1.4'
Co Co 0.3494 0.9721 'International Tables Vol C Tables 4.2.6.8 and 6.1.1.4'
O O 0.0106 0.0060 'International Tables Vol C Tables 4.2.6.8 and 6.1.1.4'
P P 0.1023 0.0942 'International Tables Vol C Tables 4.2.6.8 and 6.1.1.4'

loop_
_geom_angle_atom_site_label_1
_geom_angle_atom_site_label_2
_geom_angle_atom_site_label_3
_geom_angle
_geom_angle_site_symmetry_1
_geom_angle_site_symmetry_3
_geom_angle_publ_flag
C5 C1 C2 118.7(5) . . ?
C5 C1 P1 113.1(4) . . ?
C2 C1 P1 105.3(4) . . ?
C5 C1 H1 106.3 . . ?
C2 C1 H1 106.3 . . ?
P1 C1 H1 106.3 . . ?
C1 C2 C3 108.0(5) . . ?
C1 C2 H2A 110.1 . . ?
C3 C2 H2A 110.1 . . ?
C1 C2 H2B 110.1 . . ?
C3 C2 H2B 110.1 . . ?
H2A C2 H2B 108.4 . . ?
C2 C3 C4 106.2(5) . . ?
C2 C3 H3A 110.5 . . ?
C4 C3 H3A 110.5 . . ?
C2 C3 H3B 110.5 . . ?
C4 C3 H3B 110.5 . . ?
H3A C3 H3B 108.7 . . ?
C11 C4 C3 117.4(5) . . ?
C11 C4 P1 116.2(4) . . ?
C3 C4 P1 102.6(4) . . ?
C11 C4 H4 106.6 . . ?
C3 C4 H4 106.6 . . ?
P1 C4 H4 106.6 . . ?
C10 C5 C6 117.4(5) . . ?
C10 C5 C1 119.7(5) . . ?
C6 C5 C1 122.9(5) . . ?
C7 C6 C5 120.7(6) . . ?
C7 C6 H6 119.6 . . ?
C5 C6 H6 119.6 . . ?
C6 C7 C8 120.8(6) . . ?
C6 C7 H7 119.6 . . ?
C8 C7 H7 119.6 . . ?
C9 C8 C7 118.6(6) . . ?
C9 C8 H8 120.7 . . ?
C7 C8 H8 120.7 . . ?
C10 C9 C8 121.0(6) . . ?
C10 C9 H9 119.5 . . ?
C8 C9 H9 119.5 . . ?
C9 C10 C5 121.5(6) . . ?
C9 C10 H10 119.2 . . ?
C5 C10 H10 119.2 . . ?
C16 C11 C12 118.7(6) . . ?
C16 C11 C4 121.5(5) . . ?
C12 C11 C4 119.7(6) . . ?
C11 C12 C13 120.3(6) . . ?
C11 C12 H12 119.9 . . ?
C13 C12 H12 119.9 . . ?
C14 C13 C12 120.2(7) . . ?
C14 C13 H13 119.9 . . ?
C12 C13 H13 119.9 . . ?
C13 C14 C15 119.8(7) . . ?
C13 C14 H14 120.1 . . ?
C15 C14 H14 120.1 . . ?
C14 C15 C16 120.9(7) . . ?
C14 C15 H15 119.6 . . ?
C16 C15 H15 119.6 . . ?
C15 C16 C11 120.1(6) . . ?
C15 C16 H16 119.9 . . ?
C11 C16 H16 119.9 . . ?
C18 C17 P1 109.7(4) . . ?
C18 C17 H17A 109.7 . . ?
P1 C17 H17A 109.7 . . ?
C18 C17 H17B 109.7 . . ?
P1 C17 H17B 109.7 . . ?
H17A C17 H17B 108.2 . . ?
C17 C18 P2 109.0(4) . . ?
C17 C18 H18A 109.9 . . ?
P2 C18 H18A 109.9 . . ?
C17 C18 H18B 109.9 . . ?
P2 C18 H18B 109.9 . . ?
H18A C18 H18B 108.3 . . ?
C23 C19 C20 117.3(5) . . ?
C23 C19 P2 116.6(4) . . ?
C20 C19 P2 104.5(4) . . ?
C23 C19 H19 105.8 . . ?
C20 C19 H19 105.8 . . ?
P2 C19 H19 105.8 . . ?
C19 C20 C21 105.4(5) . . ?
C19 C20 H20A 110.7 . . ?
C21 C20 H20A 110.7 . . ?
C19 C20 H20B 110.7 . . ?
C21 C20 H20B 110.7 . . ?
H20A C20 H20B 108.8 . . ?
C22 C21 C20 106.9(5) . . ?
C22 C21 H21A 110.3 . . ?
C20 C21 H21A 110.3 . . ?
C22 C21 H21B 110.3 . . ?
C20 C21 H21B 110.3 . . ?
H21A C21 H21B 108.6 . . ?
C29 C22 C21 117.7(5) . . ?
C29 C22 P2 112.5(4) . . ?
C21 C22 P2 104.7(4) . . ?
C29 C22 H22 107.1 . . ?
C21 C22 H22 107.1 . . ?
P2 C22 H22 107.1 . . ?
C24 C23 C28 118.5(5) . . ?
C24 C23 C19 122.4(5) . . ?
C28 C23 C19 119.1(5) . . ?
C25 C24 C23 120.3(6) . . ?
C25 C24 H24 119.9 . . ?
C23 C24 H24 119.9 . . ?
C26 C25 C24 120.6(6) . . ?
C26 C25 H25 119.7 . . ?
C24 C25 H25 119.7 . . ?
C25 C26 C27 120.3(6) . . ?
C25 C26 H26 119.8 . . ?
C27 C26 H26 119.8 . . ?
C26 C27 C28 119.5(6) . . ?
C26 C27 H27 120.3 . . ?
C28 C27 H27 120.2 . . ?
C27 C28 C23 120.8(5) . . ?
C27 C28 H28 119.6 . . ?
C23 C28 H28 119.6 . . ?
C34 C29 C30 117.9(5) . . ?
C34 C29 C22 122.7(5) . . ?
C30 C29 C22 119.4(5) . . ?
C31 C30 C29 120.1(5) . . ?
C31 C30 H30 120.0 . . ?
C29 C30 H30 120.0 . . ?
C32 C31 C30 121.8(6) . . ?
C32 C31 H31 119.1 . . ?
C30 C31 H31 119.1 . . ?
C31 C32 C33 118.5(6) . . ?
C31 C32 H32 120.7 . . ?
C33 C32 H32 120.7 . . ?
C34 C33 C32 120.7(6) . . ?
C34 C33 H33 119.7 . . ?
C32 C33 H33 119.7 . . ?
C33 C34 C29 120.9(6) . . ?
C33 C34 H34 119.5 . . ?
C29 C34 H34 119.5 . . ?
O1 C35 O2 120.8(5) . . ?
O1 C35 C36 119.7(5) . . ?
O2 C35 C36 119.5(5) . . ?
O1 C35 Co1 64.2(3) . . ?
O2 C35 Co1 56.9(3) . . ?
C36 C35 Co1 173.8(4) . . ?
C38 C36 C37 110.3(6) . . ?
C38 C36 C39 110.8(6) . . ?
C37 C36 C39 109.1(5) . . ?
C38 C36 C35 111.6(5) . . ?
C37 C36 C35 108.7(5) . . ?
C39 C36 C35 106.3(5) . . ?
C36 C37 H37A 109.5 . . ?
C36 C37 H37B 109.5 . . ?
H37A C37 H37B 109.5 . . ?
C36 C37 H37C 109.5 . . ?
H37A C37 H37C 109.5 . . ?
H37B C37 H37C 109.5 . . ?
C36 C38 H38A 109.5 . . ?
C36 C38 H38B 109.5 . . ?
H38A C38 H38B 109.5 . . ?
C36 C38 H38C 109.5 . . ?
H38A C38 H38C 109.5 . . ?
H38B C38 H38C 109.5 . . ?
C36 C39 H39A 109.5 . . ?
C36 C39 H39B 109.5 . . ?
H39A C39 H39B 109.5 . . ?
C36 C39 H39C 109.5 . . ?
H39A C39 H39C 109.5 . . ?
H39B C39 H39C 109.5 . . ?
O4 C40 O3 120.8(5) . . ?
O4 C40 C41 120.3(5) . . ?
O3 C40 C41 118.8(5) . . ?
O4 C40 Co1 66.7(3) . . ?
O3 C40 Co1 54.8(3) . . ?
C41 C40 Co1 167.6(4) . . ?
C42 C41 C44 110.9(6) . . ?
C42 C41 C43 109.2(6) . . ?
C44 C41 C43 111.3(6) . . ?
C42 C41 C40 106.0(5) . . ?
C44 C41 C40 109.9(5) . . ?
C43 C41 C40 109.5(5) . . ?
C41 C42 H42A 109.5 . . ?
C41 C42 H42B 109.5 . . ?
H42A C42 H42B 109.5 . . ?
C41 C42 H42C 109.5 . . ?
H42A C42 H42C 109.5 . . ?
H42B C42 H42C 109.5 . . ?
C41 C43 H43A 109.5 . . ?
C41 C43 H43B 109.5 . . ?
H43A C43 H43B 109.5 . . ?
C41 C43 H43C 109.5 . . ?
H43A C43 H43C 109.5 . . ?
H43B C43 H43C 109.5 . . ?
C41 C44 H44A 109.5 . . ?
C41 C44 H44B 109.5 . . ?
H44A C44 H44B 109.5 . . ?
C41 C44 H44C 109.5 . . ?
H44A C44 H44C 109.5 . . ?
H44B C44 H44C 109.5 . . ?
C49 C45 C46 118.4(5) . . ?
C49 C45 P3 113.4(4) . . ?
C46 C45 P3 105.3(4) . . ?
C49 C45 H45 106.3 . . ?
C46 C45 H45 106.3 . . ?
P3 C45 H45 106.3 . . ?
C47 C46 C45 107.3(5) . . ?
C47 C46 H46A 110.3 . . ?
C45 C46 H46A 110.3 . . ?
C47 C46 H46B 110.3 . . ?
C45 C46 H46B 110.3 . . ?
H46A C46 H46B 108.5 . . ?
C46 C47 C48 105.9(5) . . ?
C46 C47 H47A 110.6 . . ?
C48 C47 H47A 110.6 . . ?
C46 C47 H47B 110.6 . . ?
C48 C47 H47B 110.6 . . ?
H47A C47 H47B 108.7 . . ?
C55 C48 C47 119.6(5) . . ?
C55 C48 P3 115.7(4) . . ?
C47 C48 P3 102.9(4) . . ?
C55 C48 H48 105.8 . . ?
C47 C48 H48 105.8 . . ?
P3 C48 H48 105.8 . . ?
C50 C49 C54 117.7(5) . . ?
C50 C49 C45 123.7(5) . . ?
C54 C49 C45 118.6(5) . . ?
C51 C50 C49 121.1(5) . . ?
C51 C50 H50 119.4 . . ?
C49 C50 H50 119.4 . . ?
C52 C51 C50 120.7(6) . . ?
C52 C51 H51 119.7 . . ?
C50 C51 H51 119.7 . . ?
C51 C52 C53 119.1(6) . . ?
C51 C52 H52 120.4 . . ?
C53 C52 H52 120.4 . . ?
C52 C53 C54 120.3(6) . . ?
C52 C53 H53 119.8 . . ?
C54 C53 H53 119.8 . . ?
C53 C54 C49 121.0(5) . . ?
C53 C54 H54 119.5 . . ?
C49 C54 H54 119.5 . . ?
C60 C55 C56 118.0(6) . . ?
C60 C55 C48 121.9(5) . . ?
C56 C55 C48 120.1(5) . . ?
C57 C56 C55 121.8(6) . . ?
C57 C56 H56 119.1 . . ?
C55 C56 H56 119.1 . . ?
C56 C57 C58 119.4(6) . . ?
C56 C57 H57 120.3 . . ?
C58 C57 H57 120.3 . . ?
C59 C58 C57 120.1(6) . . ?
C59 C58 H58 120.0 . . ?
C57 C58 H58 120.0 . . ?
C58 C59 C60 120.1(6) . . ?
C58 C59 H59 120.0 . . ?
C60 C59 H59 120.0 . . ?
C55 C60 C59 120.6(6) . . ?
C55 C60 H60 119.7 . . ?
C59 C60 H60 119.7 . . ?
C62 C61 P3 110.8(4) . . ?
C62 C61 H61A 109.5 . . ?
P3 C61 H61A 109.5 . . ?
C62 C61 H61B 109.5 . . ?
P3 C61 H61B 109.5 . . ?
H61A C61 H61B 108.1 . . ?
C61 C62 P4 109.5(4) . . ?
C61 C62 H62A 109.8 . . ?
P4 C62 H62A 109.8 . . ?
C61 C62 H62B 109.8 . . ?
P4 C62 H62B 109.8 . . ?
H62A C62 H62B 108.2 . . ?
C67 C63 C64 119.1(5) . . ?
C67 C63 P4 116.1(4) . . ?
C64 C63 P4 101.9(4) . . ?
C67 C63 H63 106.3 . . ?
C64 C63 H63 106.3 . . ?
P4 C63 H63 106.3 . . ?
C65 C64 C63 105.3(5) . . ?
C65 C64 H64A 110.7 . . ?
C63 C64 H64A 110.7 . . ?
C65 C64 H64B 110.7 . . ?
C63 C64 H64B 110.7 . . ?
H64A C64 H64B 108.8 . . ?
C64 C65 C66 109.8(5) . . ?
C64 C65 H65A 109.7 . . ?
C66 C65 H65A 109.7 . . ?
C64 C65 H65B 109.7 . . ?
C66 C65 H65B 109.7 . . ?
H65A C65 H65B 108.2 . . ?
C73 C66 C65 118.4(5) . . ?
C73 C66 P4 114.3(4) . . ?
C65 C66 P4 105.6(4) . . ?
C73 C66 H66 105.9 . . ?
C65 C66 H66 105.9 . . ?
P4 C66 H66 105.9 . . ?
C68 C67 C72 118.1(6) . . ?
C68 C67 C63 122.3(6) . . ?
C72 C67 C63 119.6(6) . . ?
C67 C68 C69 120.6(6) . . ?
C67 C68 H68 119.7 . . ?
C69 C68 H68 119.7 . . ?
C68 C69 C70 120.6(6) . . ?
C68 C69 H69 119.7 . . ?
C70 C69 H69 119.7 . . ?
C71 C70 C69 118.8(6) . . ?
C71 C70 H70 120.6 . . ?
C69 C70 H70 120.6 . . ?
C72 C71 C70 120.6(6) . . ?
C72 C71 H71 119.7 . . ?
C70 C71 H71 119.7 . . ?
C71 C72 C67 121.3(7) . . ?
C71 C72 H72 119.4 . . ?
C67 C72 H72 119.4 . . ?
C74 C73 C78 117.8(6) . . ?
C74 C73 C66 119.6(5) . . ?
C78 C73 C66 122.5(6) . . ?
C73 C74 C75 121.8(6) . . ?
C73 C74 H74 119.1 . . ?
C75 C74 H74 119.1 . . ?
C74 C75 C76 119.4(6) . . ?
C74 C75 H75 120.3 . . ?
C76 C75 H75 120.3 . . ?
C77 C76 C75 119.8(6) . . ?
C77 C76 H76 120.1 . . ?
C75 C76 H76 120.1 . . ?
C76 C77 C78 120.1(6) . . ?
C76 C77 H77 120.0 . . ?
C78 C77 H77 120.0 . . ?
C77 C78 C73 121.1(6) . . ?
C77 C78 H78 119.4 . . ?
C73 C78 H78 119.4 . . ?
O5 C79 O6 120.5(5) . . ?
O5 C79 C80 121.8(5) . . ?
O6 C79 C80 117.7(5) . . ?
O5 C79 Co2 68.6(3) . . ?
O6 C79 Co2 52.2(3) . . ?
C80 C79 Co2 169.3(4) . . ?
C81A C80 C79 116.5(14) . . ?
C82 C80 C79 111.4(6) . . ?
C82 C80 C81 110.1(7) . . ?
C79 C80 C81 107.7(5) . . ?
C81A C80 C83A 107(2) . . ?
C79 C80 C83A 113.0(14) . . ?
C82 C80 C83 110.1(7) . . ?
C79 C80 C83 108.5(5) . . ?
C81 C80 C83 109.0(6) . . ?
C81A C80 C82A 108(2) . . ?
C79 C80 C82A 106.8(12) . . ?
C83A C80 C82A 104(2) . . ?
O8 C84 O7 119.5(5) . . ?
O8 C84 C85 121.4(5) . . ?
O7 C84 C85 119.1(5) . . ?
O8 C84 Co2 65.9(3) . . ?
O7 C84 Co2 54.1(3) . . ?
C85 C84 Co2 171.2(4) . . ?
C86 C85 C88 110.7(6) . . ?
C86 C85 C84 110.0(5) . . ?
C88 C85 C84 106.9(5) . . ?
C86 C85 C87 110.0(6) . . ?
C88 C85 C87 109.7(5) . . ?
C84 C85 C87 109.5(5) . . ?
C85 C86 H86A 109.5 . . ?
C85 C86 H86B 109.5 . . ?
H86A C86 H86B 109.5 . . ?
C85 C86 H86C 109.5 . . ?
H86A C86 H86C 109.5 . . ?
H86B C86 H86C 109.5 . . ?
C85 C87 H87A 109.5 . . ?
C85 C87 H87B 109.5 . . ?
H87A C87 H87B 109.5 . . ?
C85 C87 H87C 109.5 . . ?
H87A C87 H87C 109.5 . . ?
H87B C87 H87C 109.5 . . ?
C85 C88 H88A 109.5 . . ?
C85 C88 H88B 109.5 . . ?
H88A C88 H88B 109.5 . . ?
C85 C88 H88C 109.5 . . ?
H88A C88 H88C 109.5 . . ?
H88B C88 H88C 109.5 . . ?
C93 C89 C90 117.9(5) . . ?
C93 C89 P5 112.7(4) . . ?
C90 C89 P5 106.2(4) . . ?
C93 C89 H89 106.4 . . ?
C90 C89 H89 106.4 . . ?
P5 C89 H89 106.4 . . ?
C91 C90 C89 108.1(5) . . ?
C91 C90 H90A 110.1 . . ?
C89 C90 H90A 110.1 . . ?
C91 C90 H90B 110.1 . . ?
C89 C90 H90B 110.1 . . ?
H90A C90 H90B 108.4 . . ?
C90 C91 C92 106.1(5) . . ?
C90 C91 H91A 110.5 . . ?
C92 C91 H91A 110.5 . . ?
C90 C91 H91B 110.5 . . ?
C92 C91 H91B 110.5 . . ?
H91A C91 H91B 108.7 . . ?
C99 C92 C91 117.1(4) . . ?
C99 C92 P5 117.8(4) . . ?
C91 C92 P5 102.4(4) . . ?
C99 C92 H92 106.2 . . ?
C91 C92 H92 106.2 . . ?
P5 C92 H92 106.2 . . ?
C94 C93 C98 118.0(6) . . ?
C94 C93 C89 122.4(5) . . ?
C98 C93 C89 119.4(5) . . ?
C95 C94 C93 120.8(6) . . ?
C95 C94 H94 119.6 . . ?
C93 C94 H94 119.6 . . ?
C96 C95 C94 121.7(6) . . ?
C96 C95 H95 119.2 . . ?
C94 C95 H95 119.2 . . ?
C95 C96 C97 118.9(6) . . ?
C95 C96 H96 120.6 . . ?
C97 C96 H96 120.6 . . ?
C98 C97 C96 120.1(6) . . ?
C98 C97 H97 120.0 . . ?
C96 C97 H97 120.0 . . ?
C97 C98 C93 120.5(6) . . ?
C97 C98 H98 119.7 . . ?
C93 C98 H98 119.7 . . ?
C104 C99 C100 117.9(5) . . ?
C104 C99 C92 122.5(5) . . ?
C100 C99 C92 119.6(5) . . ?
C101 C100 C99 122.0(6) . . ?
C101 C100 H100 119.0 . . ?
C99 C100 H100 119.0 . . ?
C100 C101 C102 119.0(6) . . ?
C100 C101 H101 120.5 . . ?
C102 C101 H101 120.5 . . ?
C103 C102 C101 120.9(6) . . ?
C103 C102 H102 119.5 . . ?
C101 C102 H102 119.5 . . ?
C102 C103 C104 119.4(6) . . ?
C102 C103 H103 120.3 . . ?
C104 C103 H103 120.3 . . ?
C99 C104 C103 120.8(5) . . ?
C99 C104 H104 119.6 . . ?
C103 C104 H104 119.6 . . ?
C106 C105 P5 109.4(4) . . ?
C106 C105 H10A 109.8 . . ?
P5 C105 H10A 109.8 . . ?
C106 C105 H10B 109.8 . . ?
P5 C105 H10B 109.8 . . ?
H10A C105 H10B 108.2 . . ?
C105 C106 P6 109.0(4) . . ?
C105 C106 H10C 109.9 . . ?
P6 C106 H10C 109.9 . . ?
C105 C106 H10D 109.9 . . ?
P6 C106 H10D 109.9 . . ?
H10C C106 H10D 108.3 . . ?
C111 C107 C108 117.5(5) . . ?
C111 C107 P6 113.8(4) . . ?
C108 C107 P6 104.4(4) . . ?
C111 C107 H107 106.9 . . ?
C108 C107 H107 106.9 . . ?
P6 C107 H107 106.9 . . ?
C107 C108 C109 105.8(5) . . ?
C107 C108 H10E 110.6 . . ?
C109 C108 H10E 110.6 . . ?
C107 C108 H10F 110.6 . . ?
C109 C108 H10F 110.6 . . ?
H10E C108 H10F 108.7 . . ?
C110 C109 C108 105.8(5) . . ?
C110 C109 H10G 110.6 . . ?
C108 C109 H10G 110.6 . . ?
C110 C109 H10H 110.6 . . ?
C108 C109 H10H 110.6 . . ?
H10G C109 H10H 108.7 . . ?
C117 C110 C109 118.3(5) . . ?
C117 C110 P6 112.6(4) . . ?
C109 C110 P6 105.1(4) . . ?
C117 C110 H110 106.7 . . ?
C109 C110 H110 106.7 . . ?
P6 C110 H110 106.7 . . ?
C116 C111 C112 118.3(6) . . ?
C116 C111 C107 119.4(5) . . ?
C112 C111 C107 122.3(6) . . ?
C111 C112 C113 120.2(7) . . ?
C111 C112 H112 119.9 . . ?
C113 C112 H112 119.9 . . ?
C114 C113 C112 121.0(7) . . ?
C114 C113 H113 119.5 . . ?
C112 C113 H113 119.5 . . ?
C113 C114 C115 119.4(7) . . ?
C113 C114 H114 120.3 . . ?
C115 C114 H114 120.3 . . ?
C114 C115 C116 119.7(7) . . ?
C114 C115 H115 120.2 . . ?
C116 C115 H115 120.2 . . ?
C111 C116 C115 121.5(7) . . ?
C111 C116 H116 119.2 . . ?
C115 C116 H116 119.2 . . ?
C118 C117 C122 118.2(5) . . ?
C118 C117 C110 119.1(5) . . ?
C122 C117 C110 122.6(5) . . ?
C119 C118 C117 121.0(6) . . ?
C119 C118 H118 119.5 . . ?
C117 C118 H118 119.5 . . ?
C118 C119 C120 120.4(6) . . ?
C118 C119 H119 119.8 . . ?
C120 C119 H119 119.8 . . ?
C119 C120 C121 119.0(6) . . ?
C119 C120 H120 120.5 . . ?
C121 C120 H120 120.5 . . ?
C122 C121 C120 120.0(6) . . ?
C122 C121 H121 120.0 . . ?
C120 C121 H121 120.0 . . ?
C121 C122 C117 121.3(6) . . ?
C121 C122 H122 119.3 . . ?
C117 C122 H122 119.3 . . ?
O9 C123 O10 119.4(5) . . ?
O9 C123 C124 121.6(5) . . ?
O10 C123 C124 119.0(5) . . ?
O9 C123 Co3 65.1(3) . . ?
O10 C123 Co3 54.9(3) . . ?
C124 C123 Co3 170.9(4) . . ?
C125 C124 C127 114.0(7) . . ?
C125 C124 C123 111.6(6) . . ?
C127 C124 C123 111.3(6) . . ?
C125 C124 C126 108.4(7) . . ?
C127 C124 C126 105.5(6) . . ?
C123 C124 C126 105.4(5) . . ?
C124 C125 H12A 109.5 . . ?
C124 C125 H12B 109.5 . . ?
H12A C125 H12B 109.5 . . ?
C124 C125 H12C 109.5 . . ?
H12A C125 H12C 109.5 . . ?
H12B C125 H12C 109.5 . . ?
C124 C126 H12D 109.5 . . ?
C124 C126 H12E 109.5 . . ?
H12D C126 H12E 109.5 . . ?
C124 C126 H12F 109.5 . . ?
H12D C126 H12F 109.5 . . ?
H12E C126 H12F 109.5 . . ?
C124 C127 H12G 109.5 . . ?
C124 C127 H12H 109.5 . . ?
H12G C127 H12H 109.5 . . ?
C124 C127 H12I 109.5 . . ?
H12G C127 H12I 109.5 . . ?
H12H C127 H12I 109.5 . . ?
O12 C128 O11 121.1(5) . . ?
O12 C128 C129 120.9(6) . . ?
O11 C128 C129 117.8(6) . . ?
O12 C128 Co3 69.7(3) . . ?
O11 C128 Co3 51.7(3) . . ?
C129 C128 Co3 169.4(5) . . ?
C130 C129 C128 113.9(6) . . ?
C130 C129 C131 109.9(6) . . ?
C128 C129 C131 112.8(6) . . ?
C130 C129 C132 112.0(6) . . ?
C128 C129 C132 104.2(5) . . ?
C131 C129 C132 103.4(6) . . ?
C129 C130 H13A 109.5 . . ?
C129 C130 H13B 109.5 . . ?
H13A C130 H13B 109.5 . . ?
C129 C130 H13C 109.5 . . ?
H13A C130 H13C 109.5 . . ?
H13B C130 H13C 109.5 . . ?
C129 C131 H13D 109.5 . . ?
C129 C131 H13E 109.5 . . ?
H13D C131 H13E 109.5 . . ?
C129 C131 H13F 109.5 . . ?
H13D C131 H13F 109.5 . . ?
H13E C131 H13F 109.5 . . ?
C129 C132 H13G 109.5 . . ?
C129 C132 H13H 109.5 . . ?
H13G C132 H13H 109.5 . . ?
C129 C132 H13I 109.5 . . ?
H13G C132 H13I 109.5 . . ?
H13H C132 H13I 109.5 . . ?
C137 C133 C134 117.4(5) . . ?
C137 C133 P7 113.8(4) . . ?
C134 C133 P7 104.3(4) . . ?
C137 C133 H13J 106.9 . . ?
C134 C133 H13J 106.9 . . ?
P7 C133 H13J 106.9 . . ?
C135 C134 C133 105.8(5) . . ?
C135 C134 H13K 110.6 . . ?
C133 C134 H13K 110.6 . . ?
C135 C134 H13L 110.6 . . ?
C133 C134 H13L 110.6 . . ?
H13K C134 H13L 108.7 . . ?
C134 C135 C136 107.0(5) . . ?
C134 C135 H13M 110.3 . . ?
C136 C135 H13M 110.3 . . ?
C134 C135 H13N 110.3 . . ?
C136 C135 H13N 110.3 . . ?
H13M C135 H13N 108.6 . . ?
C143 C136 C135 115.4(5) . . ?
C143 C136 P7 116.8(4) . . ?
C135 C136 P7 104.3(4) . . ?
C143 C136 H136 106.5 . . ?
C135 C136 H136 106.5 . . ?
P7 C136 H136 106.5 . . ?
C142 C137 C138 118.5(5) . . ?
C142 C137 C133 120.1(5) . . ?
C138 C137 C133 121.4(5) . . ?
C139 C138 C137 119.8(5) . . ?
C139 C138 H138 120.1 . . ?
C137 C138 H138 120.1 . . ?
C140 C139 C138 120.6(6) . . ?
C140 C139 H139 119.7 . . ?
C138 C139 H139 119.7 . . ?
C139 C140 C141 119.7(6) . . ?
C139 C140 H140 120.2 . . ?
C141 C140 H140 120.2 . . ?
C142 C141 C140 120.3(6) . . ?
C142 C141 H141 119.8 . . ?
C140 C141 H141 119.8 . . ?
C141 C142 C137 121.1(6) . . ?
C141 C142 H142 119.4 . . ?
C137 C142 H142 119.4 . . ?
C148 C143 C144 118.1(6) . . ?
C148 C143 C136 120.2(6) . . ?
C144 C143 C136 121.8(5) . . ?
C145 C144 C143 120.7(6) . . ?
C145 C144 H144 119.7 . . ?
C143 C144 H144 119.7 . . ?
C144 C145 C146 120.6(6) . . ?
C144 C145 H145 119.7 . . ?
C146 C145 H145 119.7 . . ?
C145 C146 C147 119.0(6) . . ?
C145 C146 H146 120.5 . . ?
C147 C146 H146 120.5 . . ?
C148 C147 C146 120.5(6) . . ?
C148 C147 H147 119.8 . . ?
C146 C147 H147 119.8 . . ?
C147 C148 C143 121.2(6) . . ?
C147 C148 H148 119.4 . . ?
C143 C148 H148 119.4 . . ?
C150 C149 P7 108.8(4) . . ?
C150 C149 H14A 109.9 . . ?
P7 C149 H14A 109.9 . . ?
C150 C149 H14B 109.9 . . ?
P7 C149 H14B 109.9 . . ?
H14A C149 H14B 108.3 . . ?
C149 C150 P8 109.7(4) . . ?
C149 C150 H15A 109.7 . . ?
P8 C150 H15A 109.7 . . ?
C149 C150 H15B 109.7 . . ?
P8 C150 H15B 109.7 . . ?
H15A C150 H15B 108.2 . . ?
C155 C151 C152 117.0(5) . . ?
C155 C151 P8 117.5(4) . . ?
C152 C151 P8 103.6(4) . . ?
C155 C151 H151 105.9 . . ?
C152 C151 H151 105.9 . . ?
P8 C151 H151 105.9 . . ?
C153 C152 C151 106.3(5) . . ?
C153 C152 H15C 110.5 . . ?
C151 C152 H15C 110.5 . . ?
C153 C152 H15D 110.5 . . ?
C151 C152 H15D 110.5 . . ?
H15C C152 H15D 108.7 . . ?
C152 C153 C154 107.0(5) . . ?
C152 C153 H15E 110.3 . . ?
C154 C153 H15E 110.3 . . ?
C152 C153 H15F 110.3 . . ?
C154 C153 H15F 110.3 . . ?
H15E C153 H15F 108.6 . . ?
C161 C154 C153 118.6(5) . . ?
C161 C154 P8 112.7(4) . . ?
C153 C154 P8 105.6(4) . . ?
C161 C154 H154 106.4 . . ?
C153 C154 H154 106.4 . . ?
P8 C154 H154 106.4 . . ?
C160 C155 C156 117.9(6) . . ?
C160 C155 C151 121.5(6) . . ?
C156 C155 C151 120.6(5) . . ?
C157 C156 C155 119.9(7) . . ?
C157 C156 H156 120.1 . . ?
C155 C156 H156 120.1 . . ?
C158 C157 C156 121.4(8) . . ?
C158 C157 H157 119.3 . . ?
C156 C157 H157 119.3 . . ?
C157 C158 C159 120.7(7) . . ?
C157 C158 H158 119.7 . . ?
C159 C158 H158 119.7 . . ?
C158 C159 C160 118.8(7) . . ?
C158 C159 H159 120.6 . . ?
C160 C159 H159 120.6 . . ?
C155 C160 C159 121.3(7) . . ?
C155 C160 H160 119.4 . . ?
C159 C160 H160 119.4 . . ?
C166 C161 C162 118.1(5) . . ?
C166 C161 C154 122.9(5) . . ?
C162 C161 C154 118.9(5) . . ?
C163 C162 C161 121.3(5) . . ?
C163 C162 H162 119.4 . . ?
C161 C162 H162 119.4 . . ?
C164 C163 C162 119.3(6) . . ?
C164 C163 H163 120.4 . . ?
C162 C163 H163 120.4 . . ?
C165 C164 C163 119.8(6) . . ?
C165 C164 H164 120.1 . . ?
C163 C164 H164 120.1 . . ?
C164 C165 C166 121.1(6) . . ?
C164 C165 H165 119.5 . . ?
C166 C165 H165 119.5 . . ?
C165 C166 C161 120.4(6) . . ?
C165 C166 H166 119.8 . . ?
C161 C166 H166 119.8 . . ?
O13 C167 O14 120.5(5) . . ?
O13 C167 C168 121.5(5) . . ?
O14 C167 C168 117.9(5) . . ?
O13 C167 Co4 66.9(3) . . ?
O14 C167 Co4 54.3(3) . . ?
C168 C167 Co4 165.3(4) . . ?
C167 C168 C171 110.9(5) . . ?
C167 C168 C170 106.1(5) . . ?
C171 C168 C170 110.9(6) . . ?
C167 C168 C169 109.1(5) . . ?
C171 C168 C169 110.9(5) . . ?
C170 C168 C169 108.8(6) . . ?
C168 C169 H16A 109.5 . . ?
C168 C169 H16B 109.5 . . ?
H16A C169 H16B 109.5 . . ?
C168 C169 H16C 109.5 . . ?
H16A C169 H16C 109.5 . . ?
H16B C169 H16C 109.5 . . ?
C168 C170 H17C 109.5 . . ?
C168 C170 H17D 109.5 . . ?
H17C C170 H17D 109.5 . . ?
C168 C170 H17E 109.5 . . ?
H17C C170 H17E 109.5 . . ?
H17D C170 H17E 109.5 . . ?
C168 C171 H17F 109.5 . . ?
C168 C171 H17G 109.5 . . ?
H17F C171 H17G 109.5 . . ?
C168 C171 H17H 109.5 . . ?
H17F C171 H17H 109.5 . . ?
H17G C171 H17H 109.5 . . ?
O16 C172 O15 119.9(5) . . ?
O16 C172 C173 120.0(5) . . ?
O15 C172 C173 120.1(5) . . ?
O16 C172 Co4 65.0(3) . . ?
O15 C172 Co4 55.3(3) . . ?
C173 C172 Co4 172.9(4) . . ?
C174 C173 C175 110.0(6) . . ?
C174 C173 C176 111.2(6) . . ?
C175 C173 C176 110.3(7) . . ?
C174 C173 C172 110.8(5) . . ?
C175 C173 C172 107.9(5) . . ?
C176 C173 C172 106.6(5) . . ?
C173 C174 H17I 109.5 . . ?
C173 C174 H17J 109.5 . . ?
H17I C174 H17J 109.5 . . ?
C173 C174 H17K 109.5 . . ?
H17I C174 H17K 109.5 . . ?
H17J C174 H17K 109.5 . . ?
C173 C175 H17L 109.5 . . ?
C173 C175 H17M 109.5 . . ?
H17L C175 H17M 109.5 . . ?
C173 C175 H17N 109.5 . . ?
H17L C175 H17N 109.5 . . ?
H17M C175 H17N 109.5 . . ?
C173 C176 H17O 109.5 . . ?
C173 C176 H17P 109.5 . . ?
H17O C176 H17P 109.5 . . ?
C173 C176 H17Q 109.5 . . ?
H17O C176 H17Q 109.5 . . ?
H17P C176 H17Q 109.5 . . ?
O3 Co1 O2 88.76(15) . . ?
O3 Co1 P2 92.09(12) . . ?
O2 Co1 P2 169.77(12) . . ?
O3 Co1 P1 173.20(12) . . ?
O2 Co1 P1 93.83(11) . . ?
P2 Co1 P1 86.48(6) . . ?
O3 Co1 O1 89.40(14) . . ?
O2 Co1 O1 62.21(14) . . ?
P2 Co1 O1 107.60(10) . . ?
P1 Co1 O1 97.37(11) . . ?
O3 Co1 O4 61.16(14) . . ?
O2 Co1 O4 90.97(14) . . ?
P2 Co1 O4 98.37(11) . . ?
P1 Co1 O4 112.45(11) . . ?
O1 Co1 O4 141.47(14) . . ?
O3 Co1 C35 86.77(17) . . ?
O2 Co1 C35 31.60(16) . . ?
P2 Co1 C35 138.28(14) . . ?
P1 Co1 C35 98.72(13) . . ?
O1 Co1 C35 30.75(15) . . ?
O4 Co1 C35 116.97(16) . . ?
O3 Co1 C40 31.25(17) . . ?
O2 Co1 C40 87.17(17) . . ?
P2 Co1 C40 98.80(14) . . ?
P1 Co1 C40 142.53(16) . . ?
O1 Co1 C40 115.78(17) . . ?
O4 Co1 C40 30.13(16) . . ?
C35 Co1 C40 101.32(19) . . ?
O6 Co2 O7 89.14(15) . . ?
O6 Co2 P3 90.40(11) . . ?
O7 Co2 P3 175.40(12) . . ?
O6 Co2 P4 175.99(12) . . ?
O7 Co2 P4 94.15(12) . . ?
P3 Co2 P4 86.51(6) . . ?
O6 Co2 O8 85.53(14) . . ?
O7 Co2 O8 61.50(14) . . ?
P3 Co2 O8 113.90(11) . . ?
P4 Co2 O8 98.06(11) . . ?
O6 Co2 O5 60.22(14) . . ?
O7 Co2 O5 84.86(15) . . ?
P3 Co2 O5 98.88(10) . . ?
P4 Co2 O5 117.76(11) . . ?
O8 Co2 O5 132.76(14) . . ?
O6 Co2 C84 84.25(17) . . ?
O7 Co2 C84 31.45(17) . . ?
P3 Co2 C84 143.96(15) . . ?
P4 Co2 C84 99.75(14) . . ?
O8 Co2 C84 30.26(16) . . ?
O5 Co2 C84 108.94(17) . . ?
O6 Co2 C79 30.50(16) . . ?
O7 Co2 C79 84.78(17) . . ?
P3 Co2 C79 97.11(13) . . ?
P4 Co2 C79 147.55(15) . . ?
O8 Co2 C79 109.57(16) . . ?
O5 Co2 C79 29.80(15) . . ?
C84 Co2 C79 96.04(18) . . ?
O11 Co3 O10 88.47(16) . . ?
O11 Co3 P6 91.48(12) . . ?
O10 Co3 P6 171.74(12) . . ?
O11 Co3 P5 175.83(12) . . ?
O10 Co3 P5 93.45(12) . . ?
P6 Co3 P5 87.15(6) . . ?
O11 Co3 O9 86.75(15) . . ?
O10 Co3 O9 62.33(14) . . ?
P6 Co3 O9 109.43(11) . . ?
P5 Co3 O9 97.42(11) . . ?
O11 Co3 O12 59.45(15) . . ?
O10 Co3 O12 88.26(15) . . ?
P6 Co3 O12 98.82(11) . . ?
P5 Co3 O12 116.86(11) . . ?
O9 Co3 O12 136.47(14) . . ?
O11 Co3 C123 84.64(17) . . ?
O10 Co3 C123 31.81(17) . . ?
P6 Co3 C123 139.99(15) . . ?
P5 Co3 C123 98.93(13) . . ?
O9 Co3 C123 30.70(16) . . ?
O12 Co3 C123 112.84(17) . . ?
O11 Co3 C128 30.31(17) . . ?
O10 Co3 C128 86.47(17) . . ?
P6 Co3 C128 97.63(13) . . ?
P5 Co3 C128 146.08(16) . . ?
O9 Co3 C128 112.23(18) . . ?
O12 Co3 C128 29.23(16) . . ?
C123 Co3 C128 98.60(18) . . ?
O15 Co4 O14 87.73(16) . . ?
O15 Co4 P7 171.83(13) . . ?
O14 Co4 P7 92.97(12) . . ?
O15 Co4 P8 93.45(12) . . ?
O14 Co4 P8 173.30(12) . . ?
P7 Co4 P8 86.81(6) . . ?
O15 Co4 O16 62.07(15) . . ?
O14 Co4 O16 87.97(15) . . ?
P7 Co4 O16 109.81(11) . . ?
P8 Co4 O16 98.42(11) . . ?
O15 Co4 O13 89.61(15) . . ?
O14 Co4 O13 61.19(15) . . ?
P7 Co4 O13 97.86(11) . . ?
P8 Co4 O13 112.20(11) . . ?
O16 Co4 O13 139.69(14) . . ?
O15 Co4 C172 31.52(16) . . ?
O14 Co4 C172 85.18(17) . . ?
P7 Co4 C172 140.43(15) . . ?
P8 Co4 C172 99.26(14) . . ?
O16 Co4 C172 30.71(16) . . ?
O13 Co4 C172 115.21(17) . . ?
O15 Co4 C167 85.51(17) . . ?
O14 Co4 C167 31.19(17) . . ?
P7 Co4 C167 99.28(13) . . ?
P8 Co4 C167 142.30(16) . . ?
O16 Co4 C167 113.87(17) . . ?
O13 Co4 C167 30.25(16) . . ?
C172 Co4 C167 99.14(19) . . ?
C35 O1 Co1 85.0(3) . . ?
C35 O2 Co1 91.5(3) . . ?
C40 O3 Co1 94.0(3) . . ?
C40 O4 Co1 83.2(3) . . ?
C79 O5 Co2 81.6(3) . . ?
C79 O6 Co2 97.3(3) . . ?
C84 O7 Co2 94.4(3) . . ?
C84 O8 Co2 83.8(3) . . ?
C123 O9 Co3 84.2(3) . . ?
C123 O10 Co3 93.3(3) . . ?
C128 O11 Co3 98.0(3) . . ?
C128 O12 Co3 81.1(4) . . ?
C167 O13 Co4 82.8(3) . . ?
C167 O14 Co4 94.5(3) . . ?
C172 O15 Co4 93.1(3) . . ?
C172 O16 Co4 84.3(3) . . ?
C17 P1 C4 103.5(3) . . ?
C17 P1 C1 109.6(3) . . ?
C4 P1 C1 94.1(3) . . ?
C17 P1 Co1 110.57(19) . . ?
C4 P1 Co1 123.94(19) . . ?
C1 P1 Co1 113.51(18) . . ?
C18 P2 C19 103.1(3) . . ?
C18 P2 C22 108.0(3) . . ?
C19 P2 C22 93.7(2) . . ?
C18 P2 Co1 110.98(19) . . ?
C19 P2 Co1 121.55(19) . . ?
C22 P2 Co1 117.34(19) . . ?
C61 P3 C48 102.4(3) . . ?
C61 P3 C45 110.8(3) . . ?
C48 P3 C45 94.0(2) . . ?
C61 P3 Co2 111.56(18) . . ?
C48 P3 Co2 123.71(19) . . ?
C45 P3 Co2 112.79(18) . . ?
C62 P4 C63 102.6(3) . . ?
C62 P4 C66 112.0(3) . . ?
C63 P4 C66 93.1(3) . . ?
C62 P4 Co2 111.73(19) . . ?
C63 P4 Co2 125.7(2) . . ?
C66 P4 Co2 110.19(19) . . ?
C105 P5 C92 105.0(2) . . ?
C105 P5 C89 110.8(3) . . ?
C92 P5 C89 92.9(2) . . ?
C105 P5 Co3 109.98(19) . . ?
C92 P5 Co3 125.51(18) . . ?
C89 P5 Co3 111.25(19) . . ?
C106 P6 C110 108.1(3) . . ?
C106 P6 C107 105.1(3) . . ?
C110 P6 C107 93.7(3) . . ?
C106 P6 Co3 110.48(19) . . ?
C110 P6 Co3 116.99(19) . . ?
C107 P6 Co3 120.72(19) . . ?
C149 P7 C133 107.0(3) . . ?
C149 P7 C136 103.9(3) . . ?
C133 P7 C136 94.2(3) . . ?
C149 P7 Co4 110.37(18) . . ?
C133 P7 Co4 116.2(2) . . ?
C136 P7 Co4 123.11(19) . . ?
C150 P8 C151 103.8(3) . . ?
C150 P8 C154 108.8(3) . . ?
C151 P8 C154 94.0(2) . . ?
C150 P8 Co4 110.03(19) . . ?
C151 P8 Co4 125.0(2) . . ?
C154 P8 Co4 113.56(18) . . ?
C80 C81 H81A 109.5 . . ?
C80 C81 H81B 109.5 . . ?
H81A C81 H81B 109.5 . . ?
C80 C81 H81C 109.5 . . ?
H81A C81 H81C 109.5 . . ?
H81B C81 H81C 109.5 . . ?
C80 C82 H82A 109.5 . . ?
C80 C82 H82B 109.5 . . ?
H82A C82 H82B 109.5 . . ?
C80 C82 H82C 109.5 . . ?
H82A C82 H82C 109.5 . . ?
H82B C82 H82C 109.5 . . ?
C80 C83 H83A 109.5 . . ?
C80 C83 H83B 109.5 . . ?
H83A C83 H83B 109.5 . . ?
C80 C83 H83C 109.5 . . ?
H83A C83 H83C 109.5 . . ?
H83B C83 H83C 109.5 . . ?
C80 C81A H81D 109.5 . . ?
C80 C81A H81E 109.5 . . ?
H81D C81A H81E 109.5 . . ?
C80 C81A H81F 109.5 . . ?
H81D C81A H81F 109.5 . . ?
H81E C81A H81F 109.5 . . ?
C80 C82A H82D 109.5 . . ?
C80 C82A H82E 109.5 . . ?
H82D C82A H82E 109.5 . . ?
C80 C82A H82F 109.5 . . ?
H82D C82A H82F 109.5 . . ?
H82E C82A H82F 109.5 . . ?
C80 C83A H83D 109.5 . . ?
C80 C83A H83E 109.5 . . ?
H83D C83A H83E 109.5 . . ?
C80 C83A H83F 109.5 . . ?
H83D C83A H83F 109.5 . . ?
H83E C83A H83F 109.5 . . ?

loop_
_geom_bond_atom_site_label_1
_geom_bond_atom_site_label_2
_geom_bond_distance
_geom_bond_site_symmetry_2
_geom_bond_publ_flag
C1 C5 1.499(8) . ?
C1 C2 1.528(7) . ?
C1 P1 1.877(5) . ?
C1 H1 0.9800 . ?
C2 C3 1.529(8) . ?
C2 H2A 0.9700 . ?
C2 H2B 0.9700 . ?
C3 C4 1.530(8) . ?
C3 H3A 0.9700 . ?
C3 H3B 0.9700 . ?
C4 C11 1.511(8) . ?
C4 P1 1.867(5) . ?
C4 H4 0.9800 . ?
C5 C10 1.392(8) . ?
C5 C6 1.399(8) . ?
C6 C7 1.384(9) . ?
C6 H6 0.9300 . ?
C7 C8 1.386(9) . ?
C7 H7 0.9300 . ?
C8 C9 1.376(9) . ?
C8 H8 0.9300 . ?
C9 C10 1.372(8) . ?
C9 H9 0.9300 . ?
C10 H10 0.9300 . ?
C11 C16 1.386(8) . ?
C11 C12 1.386(8) . ?
C12 C13 1.393(9) . ?
C12 H12 0.9300 . ?
C13 C14 1.366(10) . ?
C13 H13 0.9300 . ?
C14 C15 1.367(9) . ?
C14 H14 0.9300 . ?
C15 C16 1.382(9) . ?
C15 H15 0.9300 . ?
C16 H16 0.9300 . ?
C17 C18 1.520(7) . ?
C17 P1 1.823(6) . ?
C17 H17A 0.9700 . ?
C17 H17B 0.9700 . ?
C18 P2 1.839(5) . ?
C18 H18A 0.9700 . ?
C18 H18B 0.9700 . ?
C19 C23 1.512(8) . ?
C19 C20 1.526(8) . ?
C19 P2 1.863(6) . ?
C19 H19 0.9800 . ?
C20 C21 1.534(8) . ?
C20 H20A 0.9700 . ?
C20 H20B 0.9700 . ?
C21 C22 1.517(8) . ?
C21 H21A 0.9700 . ?
C21 H21B 0.9700 . ?
C22 C29 1.513(8) . ?
C22 P2 1.870(6) . ?
C22 H22 0.9800 . ?
C23 C24 1.389(8) . ?
C23 C28 1.391(8) . ?
C24 C25 1.377(8) . ?
C24 H24 0.9300 . ?
C25 C26 1.368(8) . ?
C25 H25 0.9300 . ?
C26 C27 1.377(8) . ?
C26 H26 0.9300 . ?
C27 C28 1.383(8) . ?
C27 H27 0.9300 . ?
C28 H28 0.9300 . ?
C29 C34 1.392(8) . ?
C29 C30 1.402(8) . ?
C30 C31 1.375(8) . ?
C30 H30 0.9300 . ?
C31 C32 1.371(8) . ?
C31 H31 0.9300 . ?
C32 C33 1.387(9) . ?
C32 H32 0.9300 . ?
C33 C34 1.377(8) . ?
C33 H33 0.9300 . ?
C34 H34 0.9300 . ?
C35 O1 1.245(6) . ?
C35 O2 1.271(6) . ?
C35 C36 1.548(8) . ?
C35 Co1 2.425(5) . ?
C36 C38 1.501(9) . ?
C36 C37 1.527(8) . ?
C36 C39 1.545(9) . ?
C37 H37A 0.9600 . ?
C37 H37B 0.9600 . ?
C37 H37C 0.9600 . ?
C38 H38A 0.9600 . ?
C38 H38B 0.9600 . ?
C38 H38C 0.9600 . ?
C39 H39A 0.9600 . ?
C39 H39B 0.9600 . ?
C39 H39C 0.9600 . ?
C40 O4 1.244(7) . ?
C40 O3 1.279(6) . ?
C40 C41 1.541(8) . ?
C40 Co1 2.460(6) . ?
C41 C42 1.523(9) . ?
C41 C44 1.527(9) . ?
C41 C43 1.536(9) . ?
C42 H42A 0.9600 . ?
C42 H42B 0.9600 . ?
C42 H42C 0.9600 . ?
C43 H43A 0.9600 . ?
C43 H43B 0.9600 . ?
C43 H43C 0.9600 . ?
C44 H44A 0.9600 . ?
C44 H44B 0.9600 . ?
C44 H44C 0.9600 . ?
C45 C49 1.502(8) . ?
C45 C46 1.538(8) . ?
C45 P3 1.869(6) . ?
C45 H45 0.9800 . ?
C46 C47 1.522(8) . ?
C46 H46A 0.9700 . ?
C46 H46B 0.9700 . ?
C47 C48 1.528(8) . ?
C47 H47A 0.9700 . ?
C47 H47B 0.9700 . ?
C48 C55 1.499(8) . ?
C48 P3 1.861(6) . ?
C48 H48 0.9800 . ?
C49 C50 1.384(8) . ?
C49 C54 1.401(8) . ?
C50 C51 1.381(8) . ?
C50 H50 0.9300 . ?
C51 C52 1.379(8) . ?
C51 H51 0.9300 . ?
C52 C53 1.379(8) . ?
C52 H52 0.9300 . ?
C53 C54 1.381(8) . ?
C53 H53 0.9300 . ?
C54 H54 0.9300 . ?
C55 C60 1.380(8) . ?
C55 C56 1.388(8) . ?
C56 C57 1.369(8) . ?
C56 H56 0.9300 . ?
C57 C58 1.377(9) . ?
C57 H57 0.9300 . ?
C58 C59 1.376(9) . ?
C58 H58 0.9300 . ?
C59 C60 1.385(8) . ?
C59 H59 0.9300 . ?
C60 H60 0.9300 . ?
C61 C62 1.530(7) . ?
C61 P3 1.841(5) . ?
C61 H61A 0.9700 . ?
C61 H61B 0.9700 . ?
C62 P4 1.840(5) . ?
C62 H62A 0.9700 . ?
C62 H62B 0.9700 . ?
C63 C67 1.506(8) . ?
C63 C64 1.532(8) . ?
C63 P4 1.856(6) . ?
C63 H63 0.9800 . ?
C64 C65 1.529(9) . ?
C64 H64A 0.9700 . ?
C64 H64B 0.9700 . ?
C65 C66 1.540(8) . ?
C65 H65A 0.9700 . ?
C65 H65B 0.9700 . ?
C66 C73 1.504(8) . ?
C66 P4 1.873(5) . ?
C66 H66 0.9800 . ?
C67 C68 1.385(8) . ?
C67 C72 1.405(8) . ?
C68 C69 1.388(8) . ?
C68 H68 0.9300 . ?
C69 C70 1.391(9) . ?
C69 H69 0.9300 . ?
C70 C71 1.390(9) . ?
C70 H70 0.9300 . ?
C71 C72 1.363(9) . ?
C71 H71 0.9300 . ?
C72 H72 0.9300 . ?
C73 C74 1.379(8) . ?
C73 C78 1.388(8) . ?
C74 C75 1.381(8) . ?
C74 H74 0.9300 . ?
C75 C76 1.393(9) . ?
C75 H75 0.9300 . ?
C76 C77 1.367(9) . ?
C76 H76 0.9300 . ?
C77 C78 1.388(9) . ?
C77 H77 0.9300 . ?
C78 H78 0.9300 . ?
C79 O5 1.256(6) . ?
C79 O6 1.280(7) . ?
C79 C80 1.513(8) . ?
C79 Co2 2.500(6) . ?
C80 C81A 1.47(4) . ?
C80 C82 1.495(11) . ?
C80 C81 1.514(11) . ?
C80 C83A 1.52(4) . ?
C80 C83 1.550(11) . ?
C80 C82A 1.68(4) . ?
C84 O8 1.246(7) . ?
C84 O7 1.287(7) . ?
C84 C85 1.528(8) . ?
C84 Co2 2.459(6) . ?
C85 C86 1.509(9) . ?
C85 C88 1.525(9) . ?
C85 C87 1.537(8) . ?
C86 H86A 0.9600 . ?
C86 H86B 0.9600 . ?
C86 H86C 0.9600 . ?
C87 H87A 0.9600 . ?
C87 H87B 0.9600 . ?
C87 H87C 0.9600 . ?
C88 H88A 0.9600 . ?
C88 H88B 0.9600 . ?
C88 H88C 0.9600 . ?
C89 C93 1.508(8) . ?
C89 C90 1.541(8) . ?
C89 P5 1.879(5) . ?
C89 H89 0.9800 . ?
C90 C91 1.524(8) . ?
C90 H90A 0.9700 . ?
C90 H90B 0.9700 . ?
C91 C92 1.527(8) . ?
C91 H91A 0.9700 . ?
C91 H91B 0.9700 . ?
C92 C99 1.509(8) . ?
C92 P5 1.858(5) . ?
C92 H92 0.9800 . ?
C93 C94 1.396(8) . ?
C93 C98 1.402(8) . ?
C94 C95 1.368(8) . ?
C94 H94 0.9300 . ?
C95 C96 1.367(9) . ?
C95 H95 0.9300 . ?
C96 C97 1.398(10) . ?
C96 H96 0.9300 . ?
C97 C98 1.390(8) . ?
C97 H97 0.9300 . ?
C98 H98 0.9300 . ?
C99 C104 1.383(8) . ?
C99 C100 1.397(8) . ?
C100 C101 1.375(8) . ?
C100 H100 0.9300 . ?
C101 C102 1.379(9) . ?
C101 H101 0.9300 . ?
C102 C103 1.379(8) . ?
C102 H102 0.9300 . ?
C103 C104 1.400(8) . ?
C103 H103 0.9300 . ?
C104 H104 0.9300 . ?
C105 C106 1.539(7) . ?
C105 P5 1.828(5) . ?
C105 H10A 0.9700 . ?
C105 H10B 0.9700 . ?
C106 P6 1.836(6) . ?
C106 H10C 0.9700 . ?
C106 H10D 0.9700 . ?
C107 C111 1.504(8) . ?
C107 C108 1.524(8) . ?
C107 P6 1.872(6) . ?
C107 H107 0.9800 . ?
C108 C109 1.542(8) . ?
C108 H10E 0.9700 . ?
C108 H10F 0.9700 . ?
C109 C110 1.527(8) . ?
C109 H10G 0.9700 . ?
C109 H10H 0.9700 . ?
C110 C117 1.503(8) . ?
C110 P6 1.864(6) . ?
C110 H110 0.9800 . ?
C111 C116 1.373(8) . ?
C111 C112 1.388(8) . ?
C112 C113 1.392(9) . ?
C112 H112 0.9300 . ?
C113 C114 1.363(10) . ?
C113 H113 0.9300 . ?
C114 C115 1.383(10) . ?
C114 H114 0.9300 . ?
C115 C116 1.390(9) . ?
C115 H115 0.9300 . ?
C116 H116 0.9300 . ?
C117 C118 1.385(8) . ?
C117 C122 1.390(8) . ?
C118 C119 1.382(8) . ?
C118 H118 0.9300 . ?
C119 C120 1.386(8) . ?
C119 H119 0.9300 . ?
C120 C121 1.391(9) . ?
C120 H120 0.9300 . ?
C121 C122 1.379(8) . ?
C121 H121 0.9300 . ?
C122 H122 0.9300 . ?
C123 O9 1.248(6) . ?
C123 O10 1.284(7) . ?
C123 C124 1.514(8) . ?
C123 Co3 2.432(6) . ?
C124 C125 1.474(9) . ?
C124 C127 1.511(9) . ?
C124 C126 1.576(10) . ?
C125 H12A 0.9600 . ?
C125 H12B 0.9600 . ?
C125 H12C 0.9600 . ?
C126 H12D 0.9600 . ?
C126 H12E 0.9600 . ?
C126 H12F 0.9600 . ?
C127 H12G 0.9600 . ?
C127 H12H 0.9600 . ?
C127 H12I 0.9600 . ?
C128 O12 1.237(7) . ?
C128 O11 1.276(7) . ?
C128 C129 1.516(9) . ?
C128 Co3 2.504(6) . ?
C129 C130 1.454(9) . ?
C129 C131 1.525(10) . ?
C129 C132 1.556(10) . ?
C130 H13A 0.9600 . ?
C130 H13B 0.9600 . ?
C130 H13C 0.9600 . ?
C131 H13D 0.9600 . ?
C131 H13E 0.9600 . ?
C131 H13F 0.9600 . ?
C132 H13G 0.9600 . ?
C132 H13H 0.9600 . ?
C132 H13I 0.9600 . ?
C133 C137 1.515(8) . ?
C133 C134 1.536(8) . ?
C133 P7 1.871(5) . ?
C133 H13J 0.9800 . ?
C134 C135 1.530(8) . ?
C134 H13K 0.9700 . ?
C134 H13L 0.9700 . ?
C135 C136 1.540(8) . ?
C135 H13M 0.9700 . ?
C135 H13N 0.9700 . ?
C136 C143 1.505(8) . ?
C136 P7 1.872(6) . ?
C136 H136 0.9800 . ?
C137 C142 1.389(8) . ?
C137 C138 1.406(8) . ?
C138 C139 1.395(8) . ?
C138 H138 0.9300 . ?
C139 C140 1.379(8) . ?
C139 H139 0.9300 . ?
C140 C141 1.381(8) . ?
C140 H140 0.9300 . ?
C141 C142 1.381(8) . ?
C141 H141 0.9300 . ?
C142 H142 0.9300 . ?
C143 C148 1.380(8) . ?
C143 C144 1.393(8) . ?
C144 C145 1.375(8) . ?
C144 H144 0.9300 . ?
C145 C146 1.377(9) . ?
C145 H145 0.9300 . ?
C146 C147 1.380(9) . ?
C146 H146 0.9300 . ?
C147 C148 1.373(9) . ?
C147 H147 0.9300 . ?
C148 H148 0.9300 . ?
C149 C150 1.511(7) . ?
C149 P7 1.845(6) . ?
C149 H14A 0.9700 . ?
C149 H14B 0.9700 . ?
C150 P8 1.838(5) . ?
C150 H15A 0.9700 . ?
C150 H15B 0.9700 . ?
C151 C155 1.505(8) . ?
C151 C152 1.534(8) . ?
C151 P8 1.863(5) . ?
C151 H151 0.9800 . ?
C152 C153 1.524(8) . ?
C152 H15C 0.9700 . ?
C152 H15D 0.9700 . ?
C153 C154 1.539(7) . ?
C153 H15E 0.9700 . ?
C153 H15F 0.9700 . ?
C154 C161 1.508(8) . ?
C154 P8 1.867(6) . ?
C154 H154 0.9800 . ?
C155 C160 1.389(8) . ?
C155 C156 1.398(9) . ?
C156 C157 1.389(9) . ?
C156 H156 0.9300 . ?
C157 C158 1.336(10) . ?
C157 H157 0.9300 . ?
C158 C159 1.386(11) . ?
C158 H158 0.9300 . ?
C159 C160 1.393(10) . ?
C159 H159 0.9300 . ?
C160 H160 0.9300 . ?
C161 C166 1.394(8) . ?
C161 C162 1.396(8) . ?
C162 C163 1.389(8) . ?
C162 H162 0.9300 . ?
C163 C164 1.384(8) . ?
C163 H163 0.9300 . ?
C164 C165 1.374(9) . ?
C164 H164 0.9300 . ?
C165 C166 1.376(8) . ?
C165 H165 0.9300 . ?
C166 H166 0.9300 . ?
C167 O13 1.250(7) . ?
C167 O14 1.279(7) . ?
C167 C168 1.523(8) . ?
C167 Co4 2.461(6) . ?
C168 C171 1.529(9) . ?
C168 C170 1.533(8) . ?
C168 C169 1.548(9) . ?
C169 H16A 0.9600 . ?
C169 H16B 0.9600 . ?
C169 H16C 0.9600 . ?
C170 H17C 0.9600 . ?
C170 H17D 0.9600 . ?
C170 H17E 0.9600 . ?
C171 H17F 0.9600 . ?
C171 H17G 0.9600 . ?
C171 H17H 0.9600 . ?
C172 O16 1.249(6) . ?
C172 O15 1.274(6) . ?
C172 C173 1.543(8) . ?
C172 Co4 2.434(6) . ?
C173 C174 1.512(9) . ?
C173 C175 1.512(9) . ?
C173 C176 1.523(10) . ?
C174 H17I 0.9600 . ?
C174 H17J 0.9600 . ?
C174 H17K 0.9600 . ?
C175 H17L 0.9600 . ?
C175 H17M 0.9600 . ?
C175 H17N 0.9600 . ?
C176 H17O 0.9600 . ?
C176 H17P 0.9600 . ?
C176 H17Q 0.9600 . ?
Co1 O3 2.015(4) . ?
Co1 O2 2.033(4) . ?
Co1 P2 2.1551(16) . ?
Co1 P1 2.1752(16) . ?
Co1 O1 2.192(4) . ?
Co1 O4 2.275(4) . ?
Co2 O6 1.991(4) . ?
Co2 O7 1.999(4) . ?
Co2 P3 2.1640(16) . ?
Co2 P4 2.1754(16) . ?
Co2 O8 2.258(4) . ?
Co2 O5 2.353(4) . ?
Co3 O11 1.984(4) . ?
Co3 O10 1.993(4) . ?
Co3 P6 2.1530(16) . ?
Co3 P5 2.1830(16) . ?
Co3 O9 2.217(4) . ?
Co3 O12 2.377(4) . ?
Co4 O15 2.005(4) . ?
Co4 O14 2.006(4) . ?
Co4 P7 2.1586(16) . ?
Co4 P8 2.1791(16) . ?
Co4 O16 2.216(4) . ?
Co4 O13 2.282(4) . ?
C81 H81A 0.9600 . ?
C81 H81B 0.9600 . ?
C81 H81C 0.9600 . ?
C82 H82A 0.9600 . ?
C82 H82B 0.9600 . ?
C82 H82C 0.9600 . ?
C83 H83A 0.9600 . ?
C83 H83B 0.9600 . ?
C83 H83C 0.9600 . ?
C81A H81D 0.9600 . ?
C81A H81E 0.9600 . ?
C81A H81F 0.9600 . ?
C82A H82D 0.9600 . ?
C82A H82E 0.9600 . ?
C82A H82F 0.9600 . ?
C83A H83D 0.9600 . ?
C83A H83E 0.9600 . ?
C83A H83F 0.9600 . ?

loop_
_geom_torsion_atom_site_label_1
_geom_torsion_atom_site_label_2
_geom_torsion_atom_site_label_3
_geom_torsion_atom_site_label_4
_geom_torsion
_geom_torsion_site_symmetry_1
_geom_torsion_site_symmetry_2
_geom_torsion_site_symmetry_3
_geom_torsion_site_symmetry_4
_geom_torsion_publ_flag
C5 C1 C2 C3 158.2(5) . . . . ?
P1 C1 C2 C3 30.4(6) . . . . ?
C1 C2 C3 C4 -51.6(6) . . . . ?
C2 C3 C4 C11 175.0(5) . . . . ?
C2 C3 C4 P1 46.2(5) . . . . ?
C2 C1 C5 C10 144.4(6) . . . . ?
P1 C1 C5 C10 -91.6(6) . . . . ?
C2 C1 C5 C6 -38.8(8) . . . . ?
P1 C1 C5 C6 85.2(6) . . . . ?
C10 C5 C6 C7 1.6(9) . . . . ?
C1 C5 C6 C7 -175.3(6) . . . . ?
C5 C6 C7 C8 -0.9(10) . . . . ?
C6 C7 C8 C9 -0.6(11) . . . . ?
C7 C8 C9 C10 1.5(11) . . . . ?
C8 C9 C10 C5 -0.8(10) . . . . ?
C6 C5 C10 C9 -0.7(9) . . . . ?
C1 C5 C10 C9 176.3(6) . . . . ?
C3 C4 C11 C16 -60.0(7) . . . . ?
P1 C4 C11 C16 62.0(7) . . . . ?
C3 C4 C11 C12 118.6(6) . . . . ?
P1 C4 C11 C12 -119.4(5) . . . . ?
C16 C11 C12 C13 0.2(9) . . . . ?
C4 C11 C12 C13 -178.4(5) . . . . ?
C11 C12 C13 C14 0.1(10) . . . . ?
C12 C13 C14 C15 -0.3(10) . . . . ?
C13 C14 C15 C16 0.3(10) . . . . ?
C14 C15 C16 C11 0.0(10) . . . . ?
C12 C11 C16 C15 -0.3(9) . . . . ?
C4 C11 C16 C15 178.4(5) . . . . ?
P1 C17 C18 P2 39.0(5) . . . . ?
C23 C19 C20 C21 172.9(5) . . . . ?
P2 C19 C20 C21 42.1(5) . . . . ?
C19 C20 C21 C22 -54.0(6) . . . . ?
C20 C21 C22 C29 164.4(5) . . . . ?
C20 C21 C22 P2 38.7(5) . . . . ?
C20 C19 C23 C24 -46.9(8) . . . . ?
P2 C19 C23 C24 78.1(6) . . . . ?
C20 C19 C23 C28 132.4(6) . . . . ?
P2 C19 C23 C28 -102.6(5) . . . . ?
C28 C23 C24 C25 0.4(8) . . . . ?
C19 C23 C24 C25 179.6(5) . . . . ?
C23 C24 C25 C26 0.2(8) . . . . ?
C24 C25 C26 C27 -0.3(9) . . . . ?
C25 C26 C27 C28 -0.2(9) . . . . ?
C26 C27 C28 C23 0.8(8) . . . . ?
C24 C23 C28 C27 -0.8(8) . . . . ?
C19 C23 C28 C27 179.9(5) . . . . ?
C21 C22 C29 C34 -17.2(8) . . . . ?
P2 C22 C29 C34 104.6(6) . . . . ?
C21 C22 C29 C30 164.1(5) . . . . ?
P2 C22 C29 C30 -74.0(6) . . . . ?
C34 C29 C30 C31 -2.5(9) . . . . ?
C22 C29 C30 C31 176.2(5) . . . . ?
C29 C30 C31 C32 -0.1(9) . . . . ?
C30 C31 C32 C33 2.2(9) . . . . ?
C31 C32 C33 C34 -1.7(10) . . . . ?
C32 C33 C34 C29 -0.9(10) . . . . ?
C30 C29 C34 C33 3.0(9) . . . . ?
C22 C29 C34 C33 -175.6(6) . . . . ?
O1 C35 C36 C38 -160.5(6) . . . . ?
O2 C35 C36 C38 21.1(8) . . . . ?
O1 C35 C36 C37 -38.6(7) . . . . ?
O2 C35 C36 C37 143.0(5) . . . . ?
O1 C35 C36 C39 78.7(7) . . . . ?
O2 C35 C36 C39 -99.7(6) . . . . ?
O4 C40 C41 C42 -88.6(7) . . . . ?
O3 C40 C41 C42 88.5(7) . . . . ?
Co1 C40 C41 C42 33(2) . . . . ?
O4 C40 C41 C44 151.5(6) . . . . ?
O3 C40 C41 C44 -31.3(8) . . . . ?
Co1 C40 C41 C44 -87(2) . . . . ?
O4 C40 C41 C43 29.1(8) . . . . ?
O3 C40 C41 C43 -153.8(6) . . . . ?
Co1 C40 C41 C43 150.4(18) . . . . ?
C49 C45 C46 C47 159.6(5) . . . . ?
P3 C45 C46 C47 31.7(5) . . . . ?
C45 C46 C47 C48 -52.4(6) . . . . ?
C46 C47 C48 C55 176.8(5) . . . . ?
C46 C47 C48 P3 46.8(5) . . . . ?
C46 C45 C49 C50 -24.3(8) . . . . ?
P3 C45 C49 C50 99.7(6) . . . . ?
C46 C45 C49 C54 157.5(5) . . . . ?
P3 C45 C49 C54 -78.4(6) . . . . ?
C54 C49 C50 C51 -0.4(8) . . . . ?
C45 C49 C50 C51 -178.6(5) . . . . ?
C49 C50 C51 C52 1.9(9) . . . . ?
C50 C51 C52 C53 -2.0(9) . . . . ?
C51 C52 C53 C54 0.6(9) . . . . ?
C52 C53 C54 C49 0.9(9) . . . . ?
C50 C49 C54 C53 -1.0(8) . . . . ?
C45 C49 C54 C53 177.3(5) . . . . ?
C47 C48 C55 C60 -53.1(8) . . . . ?
P3 C48 C55 C60 70.9(7) . . . . ?
C47 C48 C55 C56 127.4(6) . . . . ?
P3 C48 C55 C56 -108.5(6) . . . . ?
C60 C55 C56 C57 -1.1(9) . . . . ?
C48 C55 C56 C57 178.4(6) . . . . ?
C55 C56 C57 C58 0.7(10) . . . . ?
C56 C57 C58 C59 0.1(10) . . . . ?
C57 C58 C59 C60 -0.5(10) . . . . ?
C56 C55 C60 C59 0.7(9) . . . . ?
C48 C55 C60 C59 -178.8(6) . . . . ?
C58 C59 C60 C55 0.1(10) . . . . ?
P3 C61 C62 P4 33.8(5) . . . . ?
C67 C63 C64 C65 179.5(5) . . . . ?
P4 C63 C64 C65 50.4(5) . . . . ?
C63 C64 C65 C66 -46.1(7) . . . . ?
C64 C65 C66 C73 148.3(5) . . . . ?
C64 C65 C66 P4 18.8(6) . . . . ?
C64 C63 C67 C68 -64.1(8) . . . . ?
P4 C63 C67 C68 58.3(7) . . . . ?
C64 C63 C67 C72 115.5(6) . . . . ?
P4 C63 C67 C72 -122.1(5) . . . . ?
C72 C67 C68 C69 0.9(9) . . . . ?
C63 C67 C68 C69 -179.5(5) . . . . ?
C67 C68 C69 C70 -2.1(9) . . . . ?
C68 C69 C70 C71 1.5(9) . . . . ?
C69 C70 C71 C72 0.3(10) . . . . ?
C70 C71 C72 C67 -1.5(10) . . . . ?
C68 C67 C72 C71 0.9(9) . . . . ?
C63 C67 C72 C71 -178.7(6) . . . . ?
C65 C66 C73 C74 147.1(6) . . . . ?
P4 C66 C73 C74 -87.6(6) . . . . ?
C65 C66 C73 C78 -32.8(8) . . . . ?
P4 C66 C73 C78 92.5(6) . . . . ?
C78 C73 C74 C75 0.5(9) . . . . ?
C66 C73 C74 C75 -179.4(5) . . . . ?
C73 C74 C75 C76 0.5(9) . . . . ?
C74 C75 C76 C77 -1.0(9) . . . . ?
C75 C76 C77 C78 0.5(10) . . . . ?
C76 C77 C78 C73 0.5(10) . . . . ?
C74 C73 C78 C77 -1.0(9) . . . . ?
C66 C73 C78 C77 178.9(6) . . . . ?
O5 C79 C80 C81A 170.1(19) . . . . ?
O6 C79 C80 C81A -8(2) . . . . ?
Co2 C79 C80 C81A -25(3) . . . . ?
O5 C79 C80 C82 -15.4(9) . . . . ?
O6 C79 C80 C82 167.0(6) . . . . ?
Co2 C79 C80 C82 149(2) . . . . ?
O5 C79 C80 C81 105.3(7) . . . . ?
O6 C79 C80 C81 -72.3(7) . . . . ?
Co2 C79 C80 C81 -90(2) . . . . ?
O5 C79 C80 C83A -65(2) . . . . ?
O6 C79 C80 C83A 117.5(19) . . . . ?
Co2 C79 C80 C83A 100(3) . . . . ?
O5 C79 C80 C83 -136.8(6) . . . . ?
O6 C79 C80 C83 45.6(7) . . . . ?
Co2 C79 C80 C83 28(2) . . . . ?
O5 C79 C80 C82A 49.2(15) . . . . ?
O6 C79 C80 C82A -128.4(15) . . . . ?
Co2 C79 C80 C82A -146(2) . . . . ?
O8 C84 C85 C86 -27.2(8) . . . . ?
O7 C84 C85 C86 155.4(6) . . . . ?
O8 C84 C85 C88 93.0(7) . . . . ?
O7 C84 C85 C88 -84.4(7) . . . . ?
O8 C84 C85 C87 -148.3(6) . . . . ?
O7 C84 C85 C87 34.3(8) . . . . ?
C93 C89 C90 C91 150.7(5) . . . . ?
P5 C89 C90 C91 23.2(5) . . . . ?
C89 C90 C91 C92 -48.6(6) . . . . ?
C90 C91 C92 C99 -179.7(5) . . . . ?
C90 C91 C92 P5 49.9(5) . . . . ?
C90 C89 C93 C94 -43.9(8) . . . . ?
P5 C89 C93 C94 80.4(6) . . . . ?
C90 C89 C93 C98 142.4(6) . . . . ?
P5 C89 C93 C98 -93.2(6) . . . . ?
C98 C93 C94 C95 0.6(9) . . . . ?
C89 C93 C94 C95 -173.2(6) . . . . ?
C93 C94 C95 C96 0.6(10) . . . . ?
C94 C95 C96 C97 -2.4(11) . . . . ?
C95 C96 C97 C98 3.0(11) . . . . ?
C96 C97 C98 C93 -1.9(10) . . . . ?
C94 C93 C98 C97 0.1(9) . . . . ?
C89 C93 C98 C97 174.0(6) . . . . ?
C91 C92 C99 C104 -75.2(7) . . . . ?
P5 C92 C99 C104 47.6(7) . . . . ?
C91 C92 C99 C100 104.0(6) . . . . ?
P5 C92 C99 C100 -133.1(5) . . . . ?
C104 C99 C100 C101 -2.0(8) . . . . ?
C92 C99 C100 C101 178.7(5) . . . . ?
C99 C100 C101 C102 0.1(9) . . . . ?
C100 C101 C102 C103 1.1(9) . . . . ?
C101 C102 C103 C104 -0.4(9) . . . . ?
C100 C99 C104 C103 2.7(8) . . . . ?
C92 C99 C104 C103 -178.0(5) . . . . ?
C102 C103 C104 C99 -1.6(9) . . . . ?
P5 C105 C106 P6 40.1(5) . . . . ?
C111 C107 C108 C109 169.0(5) . . . . ?
P6 C107 C108 C109 42.0(5) . . . . ?
C107 C108 C109 C110 -54.3(6) . . . . ?
C108 C109 C110 C117 166.1(5) . . . . ?
C108 C109 C110 P6 39.5(6) . . . . ?
C108 C107 C111 C116 147.5(6) . . . . ?
P6 C107 C111 C116 -90.2(6) . . . . ?
C108 C107 C111 C112 -35.4(8) . . . . ?
P6 C107 C111 C112 87.0(6) . . . . ?
C116 C111 C112 C113 1.5(9) . . . . ?
C107 C111 C112 C113 -175.7(5) . . . . ?
C111 C112 C113 C114 -1.1(10) . . . . ?
C112 C113 C114 C115 0.6(11) . . . . ?
C113 C114 C115 C116 -0.4(11) . . . . ?
C112 C111 C116 C115 -1.3(9) . . . . ?
C107 C111 C116 C115 175.9(6) . . . . ?
C114 C115 C116 C111 0.8(10) . . . . ?
C109 C110 C117 C118 159.5(5) . . . . ?
P6 C110 C117 C118 -77.5(6) . . . . ?
C109 C110 C117 C122 -24.6(8) . . . . ?
P6 C110 C117 C122 98.5(6) . . . . ?
C122 C117 C118 C119 0.2(9) . . . . ?
C110 C117 C118 C119 176.4(5) . . . . ?
C117 C118 C119 C120 0.3(9) . . . . ?
C118 C119 C120 C121 0.0(9) . . . . ?
C119 C120 C121 C122 -0.8(9) . . . . ?
C120 C121 C122 C117 1.3(10) . . . . ?
C118 C117 C122 C121 -1.0(9) . . . . ?
C110 C117 C122 C121 -177.0(6) . . . . ?
O9 C123 C124 C125 -25.6(9) . . . . ?
O10 C123 C124 C125 155.3(7) . . . . ?
O9 C123 C124 C127 -154.2(6) . . . . ?
O10 C123 C124 C127 26.7(8) . . . . ?
O9 C123 C124 C126 91.9(7) . . . . ?
O10 C123 C124 C126 -87.2(7) . . . . ?
O12 C128 C129 C130 -156.1(6) . . . . ?
O11 C128 C129 C130 28.4(8) . . . . ?
Co3 C128 C129 C130 21(2) . . . . ?
O12 C128 C129 C131 -29.9(8) . . . . ?
O11 C128 C129 C131 154.6(6) . . . . ?
Co3 C128 C129 C131 147(2) . . . . ?
O12 C128 C129 C132 81.6(7) . . . . ?
O11 C128 C129 C132 -94.0(7) . . . . ?
Co3 C128 C129 C132 -102(2) . . . . ?
C137 C133 C134 C135 168.6(5) . . . . ?
P7 C133 C134 C135 41.7(6) . . . . ?
C133 C134 C135 C136 -53.6(7) . . . . ?
C134 C135 C136 C143 168.0(5) . . . . ?
C134 C135 C136 P7 38.5(6) . . . . ?
C134 C133 C137 C142 154.3(6) . . . . ?
P7 C133 C137 C142 -83.5(6) . . . . ?
C134 C133 C137 C138 -27.6(8) . . . . ?
P7 C133 C137 C138 94.6(6) . . . . ?
C142 C137 C138 C139 -2.1(8) . . . . ?
C133 C137 C138 C139 179.8(5) . . . . ?
C137 C138 C139 C140 1.3(9) . . . . ?
C138 C139 C140 C141 0.8(9) . . . . ?
C139 C140 C141 C142 -2.1(9) . . . . ?
C140 C141 C142 C137 1.3(8) . . . . ?
C138 C137 C142 C141 0.8(8) . . . . ?
C133 C137 C142 C141 178.9(5) . . . . ?
C135 C136 C143 C148 134.6(6) . . . . ?
P7 C136 C143 C148 -102.3(6) . . . . ?
C135 C136 C143 C144 -45.8(8) . . . . ?
P7 C136 C143 C144 77.3(6) . . . . ?
C148 C143 C144 C145 -0.8(9) . . . . ?
C136 C143 C144 C145 179.5(5) . . . . ?
C143 C144 C145 C146 -1.5(9) . . . . ?
C144 C145 C146 C147 2.6(10) . . . . ?
C145 C146 C147 C148 -1.5(10) . . . . ?
C146 C147 C148 C143 -0.8(9) . . . . ?
C144 C143 C148 C147 2.0(9) . . . . ?
C136 C143 C148 C147 -178.4(5) . . . . ?
P7 C149 C150 P8 40.4(5) . . . . ?
C155 C151 C152 C153 175.6(5) . . . . ?
P8 C151 C152 C153 44.6(5) . . . . ?
C151 C152 C153 C154 -51.9(6) . . . . ?
C152 C153 C154 C161 160.8(5) . . . . ?
C152 C153 C154 P8 33.3(6) . . . . ?
C152 C151 C155 C160 108.3(7) . . . . ?
P8 C151 C155 C160 -127.5(5) . . . . ?
C152 C151 C155 C156 -72.4(7) . . . . ?
P8 C151 C155 C156 51.8(7) . . . . ?
C160 C155 C156 C157 2.0(9) . . . . ?
C151 C155 C156 C157 -177.4(5) . . . . ?
C155 C156 C157 C158 -1.7(10) . . . . ?
C156 C157 C158 C159 -0.6(11) . . . . ?
C157 C158 C159 C160 2.7(10) . . . . ?
C156 C155 C160 C159 0.1(9) . . . . ?
C151 C155 C160 C159 179.5(6) . . . . ?
C158 C159 C160 C155 -2.4(10) . . . . ?
C153 C154 C161 C166 -38.1(8) . . . . ?
P8 C154 C161 C166 85.9(6) . . . . ?
C153 C154 C161 C162 147.0(5) . . . . ?
P8 C154 C161 C162 -89.0(6) . . . . ?
C166 C161 C162 C163 -0.4(9) . . . . ?
C154 C161 C162 C163 174.7(5) . . . . ?
C161 C162 C163 C164 -0.7(9) . . . . ?
C162 C163 C164 C165 0.9(9) . . . . ?
C163 C164 C165 C166 0.1(10) . . . . ?
C164 C165 C166 C161 -1.3(9) . . . . ?
C162 C161 C166 C165 1.4(8) . . . . ?
C154 C161 C166 C165 -173.5(5) . . . . ?
O13 C167 C168 C171 151.7(5) . . . . ?
O14 C167 C168 C171 -32.5(7) . . . . ?
Co4 C167 C168 C171 -87.0(17) . . . . ?
O13 C167 C168 C170 -87.8(7) . . . . ?
O14 C167 C168 C170 88.1(6) . . . . ?
Co4 C167 C168 C170 34(2) . . . . ?
O13 C167 C168 C169 29.3(8) . . . . ?
O14 C167 C168 C169 -154.8(5) . . . . ?
Co4 C167 C168 C169 150.6(15) . . . . ?
O16 C172 C173 C174 -173.3(6) . . . . ?
O15 C172 C173 C174 8.3(8) . . . . ?
O16 C172 C173 C175 66.2(8) . . . . ?
O15 C172 C173 C175 -112.2(7) . . . . ?
O16 C172 C173 C176 -52.2(8) . . . . ?
O15 C172 C173 C176 129.3(6) . . . . ?
O2 C35 O1 Co1 -7.0(5) . . . . ?
C36 C35 O1 Co1 174.6(5) . . . . ?
O1 C35 O2 Co1 7.5(5) . . . . ?
C36 C35 O2 Co1 -174.1(5) . . . . ?
O4 C40 O3 Co1 9.7(6) . . . . ?
C41 C40 O3 Co1 -167.4(5) . . . . ?
O3 C40 O4 Co1 -8.6(5) . . . . ?
C41 C40 O4 Co1 168.4(5) . . . . ?
O6 C79 O5 Co2 -5.5(5) . . . . ?
C80 C79 O5 Co2 177.0(5) . . . . ?
O5 C79 O6 Co2 6.4(6) . . . . ?
C80 C79 O6 Co2 -175.9(4) . . . . ?
O8 C84 O7 Co2 9.2(6) . . . . ?
C85 C84 O7 Co2 -173.4(5) . . . . ?
O7 C84 O8 Co2 -8.2(5) . . . . ?
C85 C84 O8 Co2 174.5(5) . . . . ?
O10 C123 O9 Co3 -7.9(5) . . . . ?
C124 C123 O9 Co3 173.0(5) . . . . ?
O9 C123 O10 Co3 8.8(5) . . . . ?
C124 C123 O10 Co3 -172.1(5) . . . . ?
O12 C128 O11 Co3 6.3(6) . . . . ?
C129 C128 O11 Co3 -178.2(4) . . . . ?
O11 C128 O12 Co3 -5.3(5) . . . . ?
C129 C128 O12 Co3 179.4(5) . . . . ?
O14 C167 O13 Co4 -9.4(5) . . . . ?
C168 C167 O13 Co4 166.3(5) . . . . ?
O13 C167 O14 Co4 10.7(5) . . . . ?
C168 C167 O14 Co4 -165.2(4) . . . . ?
O16 C172 O15 Co4 8.0(5) . . . . ?
C173 C172 O15 Co4 -173.6(5) . . . . ?
O15 C172 O16 Co4 -7.3(5) . . . . ?
C173 C172 O16 Co4 174.3(5) . . . . ?
C18 C17 P1 C4 -166.7(4) . . . . ?
C18 C17 P1 C1 93.9(4) . . . . ?
C18 C17 P1 Co1 -32.0(4) . . . . ?
C11 C4 P1 C17 94.5(5) . . . . ?
C3 C4 P1 C17 -136.0(4) . . . . ?
C11 C4 P1 C1 -154.2(5) . . . . ?
C3 C4 P1 C1 -24.7(4) . . . . ?
C11 C4 P1 Co1 -32.1(5) . . . . ?
C3 C4 P1 Co1 97.4(4) . . . . ?
C5 C1 P1 C17 -28.0(5) . . . . ?
C2 C1 P1 C17 103.1(4) . . . . ?
C5 C1 P1 C4 -133.9(4) . . . . ?
C2 C1 P1 C4 -2.8(4) . . . . ?
C5 C1 P1 Co1 96.1(4) . . . . ?
C2 C1 P1 Co1 -132.8(3) . . . . ?
C17 C18 P2 C19 -163.5(4) . . . . ?
C17 C18 P2 C22 98.1(4) . . . . ?
C17 C18 P2 Co1 -31.8(4) . . . . ?
C23 C19 P2 C18 102.0(5) . . . . ?
C20 C19 P2 C18 -126.8(4) . . . . ?
C23 C19 P2 C22 -148.5(5) . . . . ?
C20 C19 P2 C22 -17.3(4) . . . . ?
C23 C19 P2 Co1 -23.1(5) . . . . ?
C20 C19 P2 Co1 108.1(4) . . . . ?
C29 C22 P2 C18 -35.9(5) . . . . ?
C21 C22 P2 C18 93.1(4) . . . . ?
C29 C22 P2 C19 -141.0(4) . . . . ?
C21 C22 P2 C19 -12.0(4) . . . . ?
C29 C22 P2 Co1 90.4(4) . . . . ?
C21 C22 P2 Co1 -140.6(3) . . . . ?
C62 C61 P3 C48 -161.4(4) . . . . ?
C62 C61 P3 C45 99.5(4) . . . . ?
C62 C61 P3 Co2 -27.1(4) . . . . ?
C55 C48 P3 C61 91.0(5) . . . . ?
C47 C48 P3 C61 -136.7(4) . . . . ?
C55 C48 P3 C45 -156.7(5) . . . . ?
C47 C48 P3 C45 -24.4(4) . . . . ?
C55 C48 P3 Co2 -35.8(5) . . . . ?
C47 C48 P3 Co2 96.5(4) . . . . ?
C49 C45 P3 C61 -29.8(5) . . . . ?
C46 C45 P3 C61 101.1(4) . . . . ?
C49 C45 P3 C48 -134.7(4) . . . . ?
C46 C45 P3 C48 -3.7(4) . . . . ?
C49 C45 P3 Co2 96.1(4) . . . . ?
C46 C45 P3 Co2 -133.0(3) . . . . ?
C61 C62 P4 C63 -165.5(4) . . . . ?
C61 C62 P4 C66 95.8(4) . . . . ?
C61 C62 P4 Co2 -28.4(4) . . . . ?
C67 C63 P4 C62 81.0(5) . . . . ?
C64 C63 P4 C62 -148.0(4) . . . . ?
C67 C63 P4 C66 -165.6(5) . . . . ?
C64 C63 P4 C66 -34.6(4) . . . . ?
C67 C63 P4 Co2 -47.9(5) . . . . ?
C64 C63 P4 Co2 83.1(4) . . . . ?
C73 C66 P4 C62 -17.2(5) . . . . ?
C65 C66 P4 C62 114.6(4) . . . . ?
C73 C66 P4 C63 -122.2(4) . . . . ?
C65 C66 P4 C63 9.6(5) . . . . ?
C73 C66 P4 Co2 107.8(4) . . . . ?
C65 C66 P4 Co2 -120.3(4) . . . . ?
C106 C105 P5 C92 -169.3(4) . . . . ?
C106 C105 P5 C89 91.6(4) . . . . ?
C106 C105 P5 Co3 -31.8(4) . . . . ?
C99 C92 P5 C105 86.4(4) . . . . ?
C91 C92 P5 C105 -143.5(4) . . . . ?
C99 C92 P5 C89 -161.1(4) . . . . ?
C91 C92 P5 C89 -31.1(4) . . . . ?
C99 C92 P5 Co3 -42.3(5) . . . . ?
C91 C92 P5 Co3 87.8(4) . . . . ?
C93 C89 P5 C105 -18.3(5) . . . . ?
C90 C89 P5 C105 112.2(4) . . . . ?
C93 C89 P5 C92 -125.6(4) . . . . ?
C90 C89 P5 C92 5.0(4) . . . . ?
C93 C89 P5 Co3 104.4(4) . . . . ?
C90 C89 P5 Co3 -125.1(3) . . . . ?
C105 C106 P6 C110 95.7(4) . . . . ?
C105 C106 P6 C107 -165.2(4) . . . . ?
C105 C106 P6 Co3 -33.4(4) . . . . ?
C117 C110 P6 C106 -36.0(5) . . . . ?
C109 C110 P6 C106 94.0(4) . . . . ?
C117 C110 P6 C107 -143.3(4) . . . . ?
C109 C110 P6 C107 -13.2(4) . . . . ?
C117 C110 P6 Co3 89.4(4) . . . . ?
C109 C110 P6 Co3 -140.6(3) . . . . ?
C111 C107 P6 C106 104.3(5) . . . . ?
C108 C107 P6 C106 -126.4(4) . . . . ?
C111 C107 P6 C110 -145.9(4) . . . . ?
C108 C107 P6 C110 -16.6(4) . . . . ?
C111 C107 P6 Co3 -21.3(5) . . . . ?
C108 C107 P6 Co3 108.0(4) . . . . ?
C150 C149 P7 C133 93.0(4) . . . . ?
C150 C149 P7 C136 -168.1(4) . . . . ?
C150 C149 P7 Co4 -34.3(4) . . . . ?
C137 C133 P7 C149 -40.0(5) . . . . ?
C134 C133 P7 C149 89.1(4) . . . . ?
C137 C133 P7 C136 -146.0(4) . . . . ?
C134 C133 P7 C136 -16.9(4) . . . . ?
C137 C133 P7 Co4 83.7(4) . . . . ?
C134 C133 P7 Co4 -147.1(3) . . . . ?
C143 C136 P7 C149 110.6(5) . . . . ?
C135 C136 P7 C149 -120.7(4) . . . . ?
C143 C136 P7 C133 -140.7(5) . . . . ?
C135 C136 P7 C133 -12.0(5) . . . . ?
C143 C136 P7 Co4 -15.5(6) . . . . ?
C135 C136 P7 Co4 113.2(4) . . . . ?
C149 C150 P8 C151 -167.6(4) . . . . ?
C149 C150 P8 C154 93.3(4) . . . . ?
C149 C150 P8 Co4 -31.7(4) . . . . ?
C155 C151 P8 C150 97.3(5) . . . . ?
C152 C151 P8 C150 -132.0(4) . . . . ?
C155 C151 P8 C154 -152.2(5) . . . . ?
C152 C151 P8 C154 -21.6(4) . . . . ?
C155 C151 P8 Co4 -29.7(5) . . . . ?
C152 C151 P8 Co4 101.0(4) . . . . ?
C161 C154 P8 C150 -31.2(5) . . . . ?
C153 C154 P8 C150 99.6(4) . . . . ?
C161 C154 P8 C151 -137.2(4) . . . . ?
C153 C154 P8 C151 -6.4(4) . . . . ?
C161 C154 P8 Co4 91.6(4) . . . . ?
C153 C154 P8 Co4 -137.5(3) . . . . ?

loop_
_publcif_info_tables.block_id
_publcif_info_tables.reference_item
{ddace459-86de-47d5-98e0-fb9079f15849} '_publcif_info_datablock.publ_exptl'

loop_
_publcif_info_cif.paper_type
EX

loop_
_publcif_info_datablock.id
_publcif_info_datablock.publ_exptl
_publcif_info_datablock.publ_geom
_publcif_info_datablock.structure
{ddace459-86de-47d5-98e0-fb9079f15849} y y y

loop_
_publcif_info_exptl_table_extra_item
sin_theta_over_lambda_max

loop_
_publcif_info_exptl_table_header_item
?
